data_3000298
loop_
_publ_author_name
'Shenzhen Chang'

_publ_section_title
;
 Highly Efficient Synthesis of p-Benzoquinones Catalyzed by Robust
 Two-Dimensional POM-Based Coordination Polymers
;
_journal_name_full 'To be published in ACS Applied Materials & Interfaces'
_journal_page_first XXXX
_journal_volume 13
_journal_year 2021
_chemical_formula_sum 'C24 H30 Cu3 Mo12 N20 O47 P'
_chemical_formula_weight 2723.55
_space_group_crystal_system triclinic
_space_group_IT_number 2
_space_group_name_Hall '-P 1'
_space_group_name_H-M_alt 'P -1'
_atom_sites_solution_hydrogens geom
_audit_creation_method SHELXL-2018/3
_cell_angle_alpha 83.4100(10)
_cell_angle_beta 84.6350(10)
_cell_angle_gamma 61.3330(10)
_cell_formula_units_Z 2
_cell_length_a 12.6464(6)
_cell_length_b 12.6737(5)
_cell_length_c 23.6803(10)
_cell_measurement_reflns_used 11589
_cell_measurement_temperature 300(2)
_cell_measurement_theta_max 24.998
_cell_measurement_theta_min 2.401
_cell_volume 3304.9(2)
_computing_cell_refinement 'Bruker SMART'
_computing_data_collection 'Bruker SMART'
_computing_data_reduction 'Bruker SAINT'
_computing_molecular_graphics 'Bruker SHELXTL'
_computing_publication_material 'Bruker SHELXTL'
_computing_structure_refinement 'SHELXL-2018/3 (Sheldrick, 2018)'
_computing_structure_solution 'Bruker SHELXTL'
_diffrn_ambient_temperature 300(2)
_diffrn_measured_fraction_theta_full 0.997
_diffrn_measured_fraction_theta_max 0.997
_diffrn_measurement_device_type 'Bruker Smart Apex CCD'
_diffrn_measurement_method 'phi and omega scans'
_diffrn_radiation_type MoK\a
_diffrn_radiation_wavelength 0.71073
_diffrn_reflns_av_R_equivalents 0.0285
_diffrn_reflns_av_unetI/netI 0.0217
_diffrn_reflns_Laue_measured_fraction_full 0.997
_diffrn_reflns_Laue_measured_fraction_max 0.997
_diffrn_reflns_limit_h_max 15
_diffrn_reflns_limit_h_min -15
_diffrn_reflns_limit_k_max 15
_diffrn_reflns_limit_k_min -15
_diffrn_reflns_limit_l_max 28
_diffrn_reflns_limit_l_min -28
_diffrn_reflns_number 55319
_diffrn_reflns_point_group_measured_fraction_full 0.997
_diffrn_reflns_point_group_measured_fraction_max 0.997
_diffrn_reflns_theta_full 24.998
_diffrn_reflns_theta_max 24.998
_diffrn_reflns_theta_min 2.401
_exptl_absorpt_coefficient_mu 3.278
_exptl_absorpt_correction_T_max 0.696
_exptl_absorpt_correction_T_min 0.440
_exptl_absorpt_correction_type multi-scan
_exptl_absorpt_process_details 'ABSCOR by T.Higashi 8 March, 1995'
_exptl_crystal_colour GREEN
_exptl_crystal_density_diffrn 2.737
_exptl_crystal_density_method 'not measured'
_exptl_crystal_description BLOCK
_exptl_crystal_F_000 2592
_exptl_crystal_size_max 0.300
_exptl_crystal_size_mid 0.210
_exptl_crystal_size_min 0.110
_refine_diff_density_max 1.977
_refine_diff_density_min -1.692
_refine_diff_density_rms 0.159
_refine_ls_extinction_coef .
_refine_ls_extinction_method none
_refine_ls_goodness_of_fit_ref 1.208
_refine_ls_hydrogen_treatment constr
_refine_ls_matrix_type full
_refine_ls_number_parameters 1058
_refine_ls_number_reflns 11589
_refine_ls_number_restraints 108
_refine_ls_restrained_S_all 1.223
_refine_ls_R_factor_all 0.0509
_refine_ls_R_factor_gt 0.0488
_refine_ls_shift/su_max 0.002
_refine_ls_shift/su_mean 0.000
_refine_ls_structure_factor_coef Fsqd
_refine_ls_weighting_details 'w=1/[\s^2^(Fo^2^)+(0.0085P)^2^+48.7890P] where P=(Fo^2^+2Fc^2^)/3'
_refine_ls_weighting_scheme calc
_refine_ls_wR_factor_gt 0.1045
_refine_ls_wR_factor_ref 0.1053
_reflns_Friedel_coverage 0.000
_reflns_Friedel_fraction_full .
_reflns_Friedel_fraction_max .
_reflns_number_gt 11072
_reflns_number_total 11589
_reflns_threshold_expression 'I > 2\s(I)'
_cod_data_source_file POMCP3.cif
_cod_data_source_block POMCP_3
_cod_depositor_comments 'Releasing structure 3000298 into public domain as published material.'
_cod_database_code 3000298
_shelx_shelxl_version_number 2018/3
_shelx_space_group_comment
;
The symmetry employed for this shelxl refinement is uniquely defined
by the following loop, which should always be used as a source of
symmetry information in preference to the above space-group names.
They are only intended as comments.
;
_shelx_estimated_absorpt_t_min 0.440
_shelx_estimated_absorpt_t_max 0.714

loop_
_space_group_symop_operation_xyz
'x, y, z'
'-x, -y, -z'

loop_
_atom_site_label
_atom_site_type_symbol
_atom_site_fract_x
_atom_site_fract_y
_atom_site_fract_z
_atom_site_U_iso_or_equiv
_atom_site_adp_type
_atom_site_occupancy
_atom_site_site_symmetry_order
_atom_site_calc_flag
_atom_site_refinement_flags_posn
_atom_site_refinement_flags_adp
_atom_site_refinement_flags_occupancy
_atom_site_disorder_assembly
_atom_site_disorder_group
P1 P -1.000000 1.500000 0.500000 0.0267(7) Uani 1 2 d S . P A .
P2 P 0.000000 1.000000 0.000000 0.0147(5) Uani 1 2 d S . P C .
Mo1 Mo -0.69877(8) 1.37816(8) 0.54374(4) 0.0445(2) Uani 1 1 d . . . . .
Mo2 Mo -0.83267(9) 1.65641(8) 0.45650(4) 0.0459(2) Uani 1 1 d . . . . .
Mo3 Mo -0.75504(8) 1.37996(8) 0.39856(4) 0.0518(3) Uani 1 1 d . . . . .
Mo4 Mo -1.04609(8) 1.74804(7) 0.57401(4) 0.0421(2) Uani 1 1 d . . . . .
Mo5 Mo -1.05634(7) 1.54433(8) 0.35286(3) 0.0384(2) Uani 1 1 d . . . . .
Mo6 Mo -1.14711(7) 1.79683(6) 0.43303(3) 0.03252(18) Uani 1 1 d . . . . .
Mo7 Mo -0.13016(7) 0.83751(6) 0.08511(3) 0.02628(16) Uani 1 1 d . . . . .
Mo8 Mo -0.05784(6) 1.28884(6) 0.03784(3) 0.02752(17) Uani 1 1 d . . . . .
Mo9 Mo -0.21078(6) 1.13859(6) 0.11125(3) 0.02789(17) Uani 1 1 d . . . . .
Mo10 Mo 0.31009(6) 0.91557(6) 0.01288(3) 0.02436(16) Uani 1 1 d . . . . .
Mo11 Mo 0.18419(6) 0.73809(6) 0.08479(3) 0.02223(15) Uani 1 1 d . . . . .
Mo12 Mo 0.10152(6) 1.02506(6) 0.13105(3) 0.02363(15) Uani 1 1 d . . . . .
Cu1 Cu -0.29846(7) 1.18477(7) 0.27728(4) 0.01502(18) Uani 1 1 d . . . . .
Cu2 Cu -0.44578(7) 1.49364(7) 0.23619(4) 0.0187(2) Uani 1 1 d . . . . .
Cu3 Cu -0.59738(7) 1.34767(7) 0.23432(4) 0.01716(19) Uani 1 1 d . . . . .
O1 O -1.0336(9) 1.5587(9) 0.5593(4) 0.022(2) Uani 0.5 1 d . . P A .
O2 O -0.8665(9) 1.4865(9) 0.4854(4) 0.023(2) Uani 0.5 1 d . . P A .
O3 O -1.0813(10) 1.5841(9) 0.4566(4) 0.026(2) Uani 0.5 1 d . . P A .
O4 O -1.0121(9) 1.6210(9) 0.4910(5) 0.023(2) Uani 0.5 1 d . . P . .
O5 O -0.9134(7) 1.7263(8) 0.5300(3) 0.061(2) Uani 1 1 d . . . . .
O6 O -0.7511(8) 1.7267(9) 0.4406(4) 0.078(3) Uani 1 1 d . . . . .
O7 O -1.0896(9) 1.5644(7) 0.2854(3) 0.064(2) Uani 1 1 d . . . . .
O8 O -0.8958(11) 1.4957(11) 0.3662(6) 0.028(3) Uani 0.5 1 d . U P A 1
O8A O -0.8942(10) 1.4692(11) 0.3362(5) 0.026(3) Uani 0.5 1 d . U P A 2
O9 O -0.9719(12) 1.6111(12) 0.6129(6) 0.032(3) Uani 0.5 1 d . U P B 3
O9A O -0.9685(11) 1.6360(11) 0.6403(6) 0.030(3) Uani 0.5 1 d . U P B 4
O10 O -0.5575(7) 1.3154(8) 0.5631(4) 0.077(3) Uani 1 1 d . . . . .
O11 O -0.8056(11) 1.2822(11) 0.4174(6) 0.029(3) Uani 0.5 1 d . U P A 5
O11A O -0.8036(12) 1.2528(12) 0.3899(6) 0.033(3) Uani 0.5 1 d . U P A 6
O12 O -1.2098(8) 1.9324(7) 0.3995(4) 0.085(3) Uani 1 1 d . U . . .
O13 O -0.7090(13) 1.3340(12) 0.4641(5) 0.031(3) Uani 0.5 1 d . U P A 7
O13A O -0.6433(13) 1.3303(12) 0.4637(6) 0.036(3) Uani 0.5 1 d . . P A 8
O14 O -0.7607(12) 1.5262(12) 0.5131(5) 0.031(3) Uani 0.5 1 d . U P A 9
O14A O -0.6952(14) 1.5264(13) 0.5135(6) 0.040(3) Uani 0.5 1 d . . P A 10
O15 O -0.8048(13) 1.5419(11) 0.4072(5) 0.031(3) Uani 0.5 1 d . U P A 11
O15A O -0.7384(13) 1.5416(12) 0.4049(6) 0.036(3) Uani 0.5 1 d . . P A 12
O16 O -0.6436(5) 1.3314(6) 0.3489(3) 0.0367(15) Uani 1 1 d . . . . .
O17 O -0.7839(7) 1.4241(7) 0.6106(3) 0.0538(19) Uani 1 1 d . . . . .
O18 O -1.0952(7) 1.6957(8) 0.3687(3) 0.060(2) Uani 1 1 d . . . . .
O19 O -1.1402(7) 1.8270(9) 0.5052(3) 0.067(2) Uani 1 1 d . . . . .
O20 O -0.9733(7) 1.7563(9) 0.4240(3) 0.068(2) Uani 1 1 d . . . . .
O21 O -1.0778(8) 1.8672(7) 0.6078(3) 0.064(2) Uani 1 1 d . . . . .
O22 O -1.2717(7) 1.7630(8) 0.4458(3) 0.057(2) Uani 1 1 d . . . . .
O23 O 0.1178(8) 0.9888(8) -0.0315(4) 0.016(2) Uani 0.5 1 d . . P . .
O24 O -0.0285(8) 1.0805(8) 0.0500(4) 0.017(2) Uani 0.5 1 d . . P C .
O25 O 0.1021(8) 0.9433(8) 0.0391(4) 0.015(2) Uani 0.5 1 d . . P C .
O26 O 0.0232(9) 0.8740(8) 0.0242(4) 0.016(2) Uani 0.5 1 d . . P C .
O27 O 0.2430(7) 0.9896(6) 0.0791(3) 0.053(2) Uani 1 1 d . . . . .
O28 O 0.2989(7) 0.7755(6) 0.0493(3) 0.054(2) Uani 1 1 d . . . . .
O29 O 0.1695(6) 0.6705(9) 0.0233(3) 0.063(2) Uani 1 1 d . . . . .
O30 O -0.3027(5) 1.1919(5) 0.1667(2) 0.0331(14) Uani 1 1 d . . . . .
O31 O -0.0908(6) 1.4245(5) 0.0549(3) 0.0446(17) Uani 1 1 d . . . . .
O32 O 0.0625(6) 1.2580(8) -0.0178(3) 0.059(2) Uani 1 1 d . U . . .
O33 O 0.1457(7) 0.8644(6) 0.1353(3) 0.057(2) Uani 1 1 d . . . . .
O34 O 0.0230(6) 0.7628(8) 0.1106(3) 0.064(2) Uani 1 1 d . U . . .
O35 O -0.1851(6) 1.2640(7) 0.0818(4) 0.068(2) Uani 1 1 d . U . . .
O36 O -0.2099(12) 0.9725(12) 0.1298(6) 0.024(3) Uani 0.5 1 d . U P C 13
O36A O -0.1552(12) 0.9690(11) 0.1176(5) 0.022(3) Uani 0.5 1 d . . P C 14
O37 O -0.0586(6) 1.0712(7) 0.1483(4) 0.065(2) Uani 1 1 d . U . . .
O38 O 0.4537(5) 0.8748(6) 0.0186(3) 0.0448(17) Uani 1 1 d . . . . .
O39 O -0.1931(7) 0.7613(7) 0.1207(3) 0.053(2) Uani 1 1 d . . . . .
O40 O 0.2632(6) 0.6189(6) 0.1279(3) 0.0503(19) Uani 1 1 d . . . . .
O41 O 0.0458(6) 1.1893(7) 0.0923(4) 0.066(2) Uani 1 1 d . U . . .
O42 O -0.2565(8) 0.9387(6) 0.0305(3) 0.067(2) Uani 1 1 d . U . . .
O43 O -0.3155(8) 1.1574(6) 0.0566(3) 0.064(2) Uani 1 1 d . U . . .
O44 O 0.1519(7) 1.0393(7) 0.1899(3) 0.0458(17) Uani 1 1 d . . . . .
O1H O -0.4539(4) 1.3434(4) 0.2679(2) 0.0142(10) Uani 1 1 d . . . . .
O1W O -0.3228(8) 1.1973(7) 0.3720(3) 0.064(2) Uani 1 1 d . . . . .
OW1 O -0.657(4) 1.926(4) 0.4241(18) 0.193(15) Uiso 0.5 1 d . . P . .
OW2 O -0.6145(17) 1.9769(18) 0.3917(8) 0.073(5) Uiso 0.5 1 d . . P . .
OW3 O -0.168(3) 1.089(3) 0.4634(12) 0.134(10) Uiso 0.5 1 d . . P . .
OW4 O -0.4823(17) 1.4768(17) 0.3713(8) 0.176(7) Uiso 1 1 d . . . . .
OW5 O -1.5077(14) 2.0372(14) 0.4471(7) 0.057(4) Uiso 0.5 1 d . . P . .
OW6 O -1.5579(19) 1.981(2) 0.4559(10) 0.087(6) Uiso 0.5 1 d . . P . .
OW7 O -0.692(2) 1.921(2) 0.3024(10) 0.106(7) Uiso 0.5 1 d . . P . .
OW8 O 0.437(3) 1.033(3) 0.3821(13) 0.138(10) Uiso 0.5 1 d . . P . .
OW9 O -0.430(3) 1.061(3) 0.4980(13) 0.132(9) Uiso 0.5 1 d . . P . .
N1 N -0.0950(5) 1.2437(5) 0.2533(3) 0.0208(14) Uani 1 1 d . . . . .
N2 N -0.2133(5) 1.2822(5) 0.2552(3) 0.0175(13) Uani 1 1 d . . . . .
N3 N -0.2689(5) 1.3947(5) 0.2310(3) 0.0194(13) Uani 1 1 d . . . . .
N4 N -0.1884(5) 1.4307(6) 0.2121(3) 0.0238(14) Uani 1 1 d . . . . .
N5 N 0.2502(5) 1.3424(5) 0.2235(3) 0.0181(13) Uani 1 1 d . . . . .
N6 N -0.3729(6) 0.9919(5) 0.2759(3) 0.0250(15) Uani 1 1 d . . . . .
N7 N -0.4052(5) 1.1089(5) 0.2709(3) 0.0214(14) Uani 1 1 d . . . . .
N8 N -0.4985(5) 1.1670(5) 0.2377(3) 0.0190(13) Uani 1 1 d . . . . .
N9 N -0.5280(6) 1.0878(5) 0.2199(3) 0.0244(14) Uani 1 1 d . . . . .
N10 N -0.4380(6) 0.6469(5) 0.2312(3) 0.0245(15) Uani 1 1 d . . . . .
N11 N -0.8026(5) 1.5979(5) 0.2551(3) 0.0204(13) Uani 1 1 d . . . . .
N12 N -0.6862(5) 1.5241(5) 0.2484(3) 0.0170(13) Uani 1 1 d . . . . .
N13 N -0.6239(5) 1.5809(5) 0.2555(3) 0.0209(13) Uani 1 1 d . . . . .
N14 N -0.6981(6) 1.6925(5) 0.2684(3) 0.0246(15) Uani 1 1 d . . . . .
N15 N -1.1426(5) 2.0252(5) 0.2797(3) 0.0170(12) Uani 1 1 d . . . . .
N16 N -0.5301(5) 1.3958(5) 0.1435(3) 0.0189(13) Uani 1 1 d . . . . .
N17 N -0.4766(5) 1.4648(5) 0.1461(3) 0.0193(13) Uani 1 1 d . . . . .
N18 N -0.4595(6) 1.5067(6) 0.0954(3) 0.0238(14) Uani 1 1 d . . . . .
H18B H -0.425312 1.553160 0.087052 0.029 Uiso 1 1 calc R U . . .
N19 N -0.5029(6) 1.4672(6) 0.0576(3) 0.0231(14) Uani 1 1 d . . . . .
N20 N -0.7269(8) 1.2323(8) 0.0313(4) 0.046(2) Uani 1 1 d . . . . .
C1 C -0.0824(6) 1.3368(6) 0.2269(3) 0.0184(15) Uani 1 1 d . . . . .
C2 C 0.0338(6) 1.3372(6) 0.2212(3) 0.0163(14) Uani 1 1 d . . . . .
C3 C 0.0552(7) 1.4206(7) 0.1858(3) 0.0236(16) Uani 1 1 d . . . . .
H3A H -0.004059 1.477157 0.160560 0.028 Uiso 1 1 calc R U . . .
C4 C 0.1637(6) 1.4198(7) 0.1880(3) 0.0220(16) Uani 1 1 d . . . . .
H4A H 0.178591 1.476340 0.163297 0.026 Uiso 1 1 calc R U . . .
C5 C 0.1230(7) 1.2551(7) 0.2568(3) 0.0226(16) Uani 1 1 d . . . . .
H5A H 0.111867 1.195225 0.280611 0.027 Uiso 1 1 calc R U . . .
C6 C 0.2286(7) 1.2622(7) 0.2570(3) 0.0243(17) Uani 1 1 d . . . . .
H6A H 0.288712 1.207302 0.282273 0.029 Uiso 1 1 calc R U . . .
C7 C -0.4480(7) 0.9821(6) 0.2440(3) 0.0208(16) Uani 1 1 d . . . . .
C8 C -0.4433(7) 0.8649(6) 0.2376(4) 0.0255(17) Uani 1 1 d . . . . .
C9 C -0.3804(8) 0.7690(7) 0.2757(4) 0.033(2) Uani 1 1 d . . . . .
H9A H -0.337352 0.776035 0.304652 0.040 Uiso 1 1 calc R U . . .
C10 C -0.3814(8) 0.6626(7) 0.2709(4) 0.034(2) Uani 1 1 d . . . . .
H10A H -0.338811 0.596454 0.297625 0.041 Uiso 1 1 calc R U . . .
C11 C -0.5019(9) 0.8508(8) 0.1958(4) 0.041(2) Uani 1 1 d . . . . .
H11A H -0.545173 0.915951 0.168775 0.050 Uiso 1 1 calc R U . . .
C12 C -0.4972(9) 0.7399(8) 0.1935(4) 0.036(2) Uani 1 1 d . . . . .
H12A H -0.537299 0.729681 0.164243 0.043 Uiso 1 1 calc R U . . .
C13 C -0.8077(7) 1.7012(7) 0.2673(3) 0.0211(16) Uani 1 1 d . . . . .
C14 C -0.9229(6) 1.8115(6) 0.2751(3) 0.0197(15) Uani 1 1 d . . . . .
C15 C -1.0207(7) 1.8297(6) 0.2449(3) 0.0217(16) Uani 1 1 d . . . . .
H15A H -1.014838 1.769290 0.222631 0.026 Uiso 1 1 calc R U . . .
C16 C -1.1267(6) 1.9378(7) 0.2482(3) 0.0201(15) Uani 1 1 d . . . . .
H16A H -1.191940 1.950163 0.226628 0.024 Uiso 1 1 calc R U . . .
C17 C -0.9398(7) 1.9013(7) 0.3086(4) 0.0264(18) Uani 1 1 d . . . . .
H17A H -0.875801 1.891235 0.330445 0.032 Uiso 1 1 calc R U . . .
C18 C -1.0492(7) 2.0054(7) 0.3106(3) 0.0225(16) Uani 1 1 d . . . . .
H18A H -1.059132 2.065115 0.334487 0.027 Uiso 1 1 calc R U . . .
C19 C -0.5446(6) 1.3982(6) 0.0885(3) 0.0185(15) Uani 1 1 d . . . . .
C20 C -0.6067(6) 1.3402(6) 0.0664(3) 0.0199(15) Uani 1 1 d . . . . .
C21 C -0.6075(8) 1.2413(8) 0.0977(4) 0.0285(18) Uani 1 1 d . . . . .
H21A H -0.565563 1.210323 0.131971 0.034 Uiso 1 1 calc R U . . .
C22 C -0.6683(9) 1.1886(9) 0.0794(5) 0.045(2) Uani 1 1 d . . . . .
H22A H -0.668943 1.120767 0.100813 0.054 Uiso 1 1 calc R U . . .
C23 C -0.6648(8) 1.3809(8) 0.0152(4) 0.033(2) Uani 1 1 d . . . . .
H23A H -0.662815 1.446422 -0.007874 0.040 Uiso 1 1 calc R U . . .
C24 C -0.7246(9) 1.3248(8) -0.0012(5) 0.044(3) Uani 1 1 d . . . . .
H24A H -0.764990 1.351716 -0.036016 0.052 Uiso 1 1 calc R U . . .

loop_
_atom_site_aniso_label
_atom_site_aniso_U_11
_atom_site_aniso_U_22
_atom_site_aniso_U_33
_atom_site_aniso_U_23
_atom_site_aniso_U_13
_atom_site_aniso_U_12
P1 0.0274(16) 0.0195(14) 0.0221(15) 0.0005(11) 0.0097(12) -0.0047(12)
P2 0.0127(12) 0.0123(12) 0.0175(13) -0.0026(10) -0.0006(10) -0.0044(10)
Mo1 0.0349(5) 0.0458(5) 0.0283(4) -0.0041(4) -0.0022(3) 0.0009(4)
Mo2 0.0696(6) 0.0377(5) 0.0381(5) -0.0072(4) 0.0203(4) -0.0347(5)
Mo3 0.0456(5) 0.0308(4) 0.0427(5) 0.0073(4) 0.0298(4) 0.0032(4)
Mo4 0.0427(5) 0.0247(4) 0.0569(5) -0.0102(4) 0.0163(4) -0.0161(4)
Mo5 0.0275(4) 0.0433(5) 0.0283(4) 0.0109(3) 0.0008(3) -0.0072(4)
Mo6 0.0395(4) 0.0186(4) 0.0260(4) 0.0026(3) 0.0054(3) -0.0051(3)
Mo7 0.0364(4) 0.0280(4) 0.0231(4) -0.0014(3) 0.0003(3) -0.0225(3)
Mo8 0.0236(4) 0.0155(3) 0.0434(4) -0.0095(3) 0.0021(3) -0.0084(3)
Mo9 0.0224(4) 0.0239(4) 0.0229(4) -0.0045(3) 0.0071(3) -0.0002(3)
Mo10 0.0135(3) 0.0232(3) 0.0333(4) -0.0076(3) -0.0049(3) -0.0045(3)
Mo11 0.0191(3) 0.0159(3) 0.0243(3) 0.0020(3) -0.0057(3) -0.0024(3)
Mo12 0.0203(3) 0.0308(4) 0.0211(3) -0.0026(3) -0.0045(3) -0.0124(3)
Cu1 0.0081(4) 0.0085(4) 0.0276(5) -0.0010(3) -0.0010(3) -0.0033(3)
Cu2 0.0092(4) 0.0079(4) 0.0397(5) -0.0023(4) -0.0025(4) -0.0044(3)
Cu3 0.0085(4) 0.0091(4) 0.0350(5) -0.0024(4) -0.0027(4) -0.0046(3)
O1 0.021(5) 0.026(6) 0.020(5) -0.004(4) 0.005(4) -0.011(5)
O2 0.019(5) 0.022(6) 0.024(6) -0.001(4) 0.003(4) -0.008(5)
O3 0.032(6) 0.017(5) 0.017(5) 0.008(4) 0.000(4) -0.005(5)
O4 0.021(6) 0.014(5) 0.029(6) 0.001(4) 0.006(4) -0.005(4)
O5 0.048(4) 0.103(7) 0.044(4) -0.032(4) 0.009(3) -0.042(5)
O6 0.072(6) 0.112(8) 0.076(6) 0.016(5) 0.008(5) -0.071(6)
O7 0.109(7) 0.064(5) 0.024(4) -0.007(3) 0.006(4) -0.046(5)
O8 0.027(6) 0.028(6) 0.026(6) 0.001(5) 0.002(5) -0.011(5)
O8A 0.024(5) 0.029(6) 0.019(5) -0.001(5) 0.004(5) -0.008(4)
O9 0.036(6) 0.032(6) 0.023(6) -0.002(5) -0.003(5) -0.012(5)
O9A 0.029(6) 0.031(6) 0.025(6) -0.003(5) 0.001(5) -0.009(5)
O10 0.025(4) 0.076(6) 0.118(8) -0.026(5) 0.008(4) -0.013(4)
O11 0.032(6) 0.025(6) 0.028(6) -0.003(5) 0.006(5) -0.012(5)
O11A 0.031(6) 0.027(6) 0.029(6) -0.002(5) 0.004(5) -0.006(5)
O12 0.086(6) 0.032(4) 0.078(6) 0.025(4) 0.036(5) 0.006(4)
O13 0.025(6) 0.035(6) 0.023(6) 0.002(4) 0.003(5) -0.007(5)
O13A 0.031(8) 0.041(8) 0.033(7) -0.009(6) 0.009(6) -0.015(7)
O14 0.027(6) 0.041(6) 0.027(6) 0.003(5) -0.004(5) -0.018(5)
O14A 0.040(8) 0.044(8) 0.043(8) -0.012(6) 0.011(7) -0.025(7)
O15 0.030(6) 0.032(6) 0.032(6) 0.001(5) 0.003(5) -0.015(5)
O15A 0.031(8) 0.039(8) 0.037(7) -0.008(6) 0.014(6) -0.018(7)
O16 0.028(3) 0.038(4) 0.031(3) -0.004(3) 0.013(3) -0.007(3)
O17 0.046(4) 0.076(5) 0.051(4) -0.030(4) 0.014(3) -0.036(4)
O18 0.050(5) 0.086(6) 0.056(5) -0.043(4) 0.028(4) -0.041(4)
O19 0.057(5) 0.117(7) 0.037(4) -0.032(4) 0.016(4) -0.046(5)
O20 0.050(5) 0.114(7) 0.048(5) -0.038(5) 0.018(4) -0.043(5)
O21 0.084(6) 0.047(5) 0.043(4) -0.021(4) -0.005(4) -0.013(4)
O22 0.049(4) 0.083(6) 0.048(4) -0.031(4) 0.021(3) -0.035(4)
O23 0.008(5) 0.016(5) 0.023(5) -0.007(4) -0.002(4) -0.003(4)
O24 0.012(5) 0.015(5) 0.020(5) -0.003(4) -0.001(4) -0.003(4)
O25 0.011(5) 0.016(5) 0.016(5) 0.002(4) -0.004(4) -0.004(4)
O26 0.019(5) 0.008(5) 0.021(5) 0.000(4) -0.002(4) -0.005(4)
O27 0.071(5) 0.040(4) 0.063(5) -0.032(3) 0.046(4) -0.042(4)
O28 0.081(5) 0.043(4) 0.057(4) -0.032(3) 0.046(4) -0.046(4)
O29 0.033(4) 0.124(7) 0.046(4) -0.052(5) 0.012(3) -0.040(4)
O30 0.023(3) 0.035(3) 0.026(3) -0.007(3) 0.006(2) -0.002(3)
O31 0.042(4) 0.021(3) 0.066(5) -0.017(3) -0.010(3) -0.007(3)
O32 0.029(3) 0.106(6) 0.046(4) -0.045(4) 0.004(3) -0.028(4)
O33 0.079(5) 0.043(4) 0.064(5) -0.035(4) 0.050(4) -0.045(4)
O34 0.034(4) 0.114(6) 0.052(4) -0.052(4) 0.009(3) -0.034(4)
O35 0.025(3) 0.069(5) 0.094(5) 0.050(4) -0.013(3) -0.020(3)
O36 0.017(6) 0.031(6) 0.024(6) -0.002(4) -0.001(5) -0.012(5)
O36A 0.020(7) 0.017(6) 0.025(7) -0.003(5) -0.003(6) -0.004(6)
O37 0.024(3) 0.062(5) 0.091(5) 0.048(4) -0.008(3) -0.017(3)
O38 0.017(3) 0.039(4) 0.079(5) -0.019(3) 0.003(3) -0.011(3)
O39 0.063(5) 0.081(6) 0.042(4) 0.007(4) -0.002(3) -0.060(5)
O40 0.043(4) 0.030(4) 0.036(4) 0.013(3) 0.003(3) 0.011(3)
O41 0.025(3) 0.063(5) 0.092(5) 0.048(4) -0.007(3) -0.017(3)
O42 0.111(6) 0.028(3) 0.048(4) -0.006(3) -0.045(4) -0.015(4)
O43 0.111(6) 0.025(3) 0.045(4) -0.005(3) -0.037(4) -0.017(4)
O44 0.073(5) 0.061(5) 0.024(3) -0.007(3) -0.006(3) -0.046(4)
O1H 0.012(2) 0.007(2) 0.025(3) 0.0009(19) -0.0034(19) -0.0052(19)
O1W 0.089(6) 0.050(5) 0.031(4) 0.000(3) 0.004(4) -0.017(4)
N1 0.006(3) 0.017(3) 0.039(4) -0.004(3) 0.002(3) -0.005(2)
N2 0.011(3) 0.011(3) 0.031(3) -0.003(2) -0.002(2) -0.005(2)
N3 0.013(3) 0.014(3) 0.034(4) 0.001(3) -0.001(3) -0.010(3)
N4 0.015(3) 0.019(3) 0.041(4) -0.001(3) -0.001(3) -0.011(3)
N5 0.010(3) 0.018(3) 0.028(3) -0.006(3) 0.001(2) -0.007(2)
N6 0.018(3) 0.008(3) 0.050(4) 0.002(3) -0.010(3) -0.006(3)
N7 0.013(3) 0.012(3) 0.039(4) 0.001(3) -0.008(3) -0.006(3)
N8 0.016(3) 0.013(3) 0.031(4) -0.001(3) -0.002(3) -0.008(3)
N9 0.025(3) 0.013(3) 0.040(4) -0.001(3) -0.006(3) -0.013(3)
N10 0.017(3) 0.011(3) 0.046(4) -0.001(3) -0.004(3) -0.008(3)
N11 0.007(3) 0.016(3) 0.034(4) 0.000(3) 0.003(3) -0.003(2)
N12 0.004(3) 0.014(3) 0.032(3) -0.002(3) 0.000(2) -0.004(2)
N13 0.014(3) 0.010(3) 0.037(4) -0.006(3) 0.000(3) -0.004(2)
N14 0.016(3) 0.011(3) 0.045(4) -0.011(3) 0.000(3) -0.003(3)
N15 0.011(3) 0.012(3) 0.023(3) 0.003(2) 0.000(2) -0.002(2)
N16 0.016(3) 0.015(3) 0.026(3) -0.001(3) -0.005(3) -0.007(3)
N17 0.016(3) 0.020(3) 0.023(3) 0.000(3) -0.007(3) -0.009(3)
N18 0.027(4) 0.027(4) 0.025(3) -0.002(3) -0.002(3) -0.020(3)
N19 0.024(3) 0.022(3) 0.025(3) -0.003(3) -0.002(3) -0.012(3)
N20 0.047(5) 0.044(5) 0.064(6) -0.006(4) -0.019(4) -0.032(4)
C1 0.012(3) 0.015(3) 0.030(4) 0.000(3) 0.001(3) -0.007(3)
C2 0.011(3) 0.018(4) 0.020(4) -0.005(3) 0.003(3) -0.007(3)
C3 0.014(4) 0.023(4) 0.031(4) 0.003(3) -0.005(3) -0.007(3)
C4 0.016(4) 0.017(4) 0.035(4) -0.001(3) 0.003(3) -0.010(3)
C5 0.016(4) 0.020(4) 0.034(4) 0.003(3) -0.004(3) -0.011(3)
C6 0.018(4) 0.023(4) 0.033(4) 0.002(3) -0.005(3) -0.011(3)
C7 0.018(4) 0.010(3) 0.034(4) -0.003(3) 0.002(3) -0.007(3)
C8 0.018(4) 0.010(4) 0.048(5) -0.004(3) -0.001(3) -0.006(3)
C9 0.033(5) 0.017(4) 0.053(6) -0.001(4) -0.021(4) -0.013(4)
C10 0.032(5) 0.016(4) 0.055(6) 0.007(4) -0.020(4) -0.011(4)
C11 0.054(6) 0.018(4) 0.058(6) 0.009(4) -0.030(5) -0.019(4)
C12 0.046(5) 0.023(4) 0.047(5) 0.005(4) -0.023(4) -0.021(4)
C13 0.015(4) 0.020(4) 0.027(4) 0.000(3) 0.001(3) -0.008(3)
C14 0.016(4) 0.015(4) 0.024(4) 0.002(3) -0.001(3) -0.005(3)
C15 0.020(4) 0.013(4) 0.026(4) -0.005(3) 0.001(3) -0.002(3)
C16 0.013(4) 0.020(4) 0.023(4) -0.005(3) 0.003(3) -0.004(3)
C17 0.017(4) 0.020(4) 0.041(5) -0.005(3) -0.011(3) -0.005(3)
C18 0.016(4) 0.017(4) 0.032(4) -0.004(3) -0.003(3) -0.005(3)
C19 0.011(3) 0.016(4) 0.026(4) -0.004(3) -0.003(3) -0.004(3)
C20 0.013(3) 0.018(4) 0.025(4) -0.010(3) 0.003(3) -0.003(3)
C21 0.036(5) 0.031(5) 0.027(4) -0.003(3) -0.006(4) -0.023(4)
C22 0.052(6) 0.048(6) 0.054(6) 0.000(5) -0.008(5) -0.039(5)
C23 0.035(5) 0.026(4) 0.037(5) 0.000(4) -0.016(4) -0.011(4)
C24 0.036(5) 0.032(5) 0.063(7) -0.001(5) -0.032(5) -0.012(4)

loop_
_atom_type_symbol
_atom_type_description
_atom_type_scat_dispersion_real
_atom_type_scat_dispersion_imag
_atom_type_scat_source
C C 0.0033 0.0016 'International Tables Vol C Tables 4.2.6.8 and 6.1.1.4'
H H 0.0000 0.0000 'International Tables Vol C Tables 4.2.6.8 and 6.1.1.4'
N N 0.0061 0.0033 'International Tables Vol C Tables 4.2.6.8 and 6.1.1.4'
O O 0.0106 0.0060 'International Tables Vol C Tables 4.2.6.8 and 6.1.1.4'
P P 0.1023 0.0942 'International Tables Vol C Tables 4.2.6.8 and 6.1.1.4'
Cu Cu 0.3201 1.2651 'International Tables Vol C Tables 4.2.6.8 and 6.1.1.4'
Mo Mo -1.6832 0.6857 'International Tables Vol C Tables 4.2.6.8 and 6.1.1.4'

loop_
_geom_angle_atom_site_label_1
_geom_angle_atom_site_label_2
_geom_angle_atom_site_label_3
_geom_angle
_geom_angle_site_symmetry_1
_geom_angle_site_symmetry_3
O4 P1 O4 180.0 2_386 .
O4 P1 O3 118.1(6) 2_386 .
O4 P1 O3 61.9(6) . .
O4 P1 O3 61.9(6) 2_386 2_386
O4 P1 O3 118.1(6) . 2_386
O3 P1 O3 180.0(6) . 2_386
O4 P1 O1 70.9(6) 2_386 2_386
O4 P1 O1 109.1(6) . 2_386
O3 P1 O1 69.7(6) . 2_386
O3 P1 O1 110.3(6) 2_386 2_386
O4 P1 O1 109.1(6) 2_386 .
O4 P1 O1 70.9(6) . .
O3 P1 O1 110.3(6) . .
O3 P1 O1 69.7(6) 2_386 .
O1 P1 O1 180.0 2_386 .
O4 P1 O2 107.8(5) 2_386 .
O4 P1 O2 72.2(5) . .
O3 P1 O2 108.8(6) . .
O3 P1 O2 71.2(6) 2_386 .
O1 P1 O2 78.5(5) 2_386 .
O1 P1 O2 101.5(5) . .
O4 P1 O2 72.2(5) 2_386 2_386
O4 P1 O2 107.8(5) . 2_386
O3 P1 O2 71.2(6) . 2_386
O3 P1 O2 108.8(6) 2_386 2_386
O1 P1 O2 101.5(5) 2_386 2_386
O1 P1 O2 78.5(5) . 2_386
O2 P1 O2 180.0 . 2_386
O25 P2 O25 180.0 . 2_575
O25 P2 O26 68.3(5) . .
O25 P2 O26 111.7(5) 2_575 .
O25 P2 O26 111.7(5) . 2_575
O25 P2 O26 68.3(5) 2_575 2_575
O26 P2 O26 180.0 . 2_575
O25 P2 O23 110.7(5) . 2_575
O25 P2 O23 69.3(5) 2_575 2_575
O26 P2 O23 71.9(5) . 2_575
O26 P2 O23 108.1(5) 2_575 2_575
O25 P2 O23 69.3(5) . .
O25 P2 O23 110.7(5) 2_575 .
O26 P2 O23 108.1(5) . .
O26 P2 O23 71.9(5) 2_575 .
O23 P2 O23 180.0 2_575 .
O25 P2 O24 109.5(5) . 2_575
O25 P2 O24 70.5(5) 2_575 2_575
O26 P2 O24 71.0(5) . 2_575
O26 P2 O24 109.0(5) 2_575 2_575
O23 P2 O24 107.6(5) 2_575 2_575
O23 P2 O24 72.4(5) . 2_575
O25 P2 O24 70.5(5) . .
O25 P2 O24 109.5(5) 2_575 .
O26 P2 O24 109.0(5) . .
O26 P2 O24 71.0(5) 2_575 .
O23 P2 O24 72.4(5) 2_575 .
O23 P2 O24 107.6(5) . .
O24 P2 O24 180.0(4) 2_575 .
O10 Mo1 O14 116.9(6) . .
O10 Mo1 O17 102.4(4) . .
O14 Mo1 O17 92.7(5) . .
O10 Mo1 O14A 91.8(6) . .
O17 Mo1 O14A 101.0(5) . .
O10 Mo1 O22 100.8(4) . 2_386
O17 Mo1 O22 87.1(3) . 2_386
O10 Mo1 O13A 91.2(6) . .
O17 Mo1 O13A 165.5(5) . .
O22 Mo1 O13A 85.4(4) 2_386 .
O10 Mo1 O13 111.7(5) . .
O17 Mo1 O13 142.7(5) . .
O22 Mo1 O13 72.5(4) 2_386 .
O10 Mo1 O2 158.7(4) . .
O14 Mo1 O2 50.2(5) . .
O17 Mo1 O2 95.6(4) . .
O14A Mo1 O2 73.5(5) . .
O22 Mo1 O2 91.3(4) 2_386 .
O13A Mo1 O2 72.2(5) . .
O13 Mo1 O2 55.3(4) . .
O6 Mo2 O20 103.5(5) . .
O6 Mo2 O15 113.9(6) . .
O20 Mo2 O15 89.7(5) . .
O6 Mo2 O15A 90.7(6) . .
O20 Mo2 O15A 107.0(5) . .
O6 Mo2 O14 111.6(5) . .
O20 Mo2 O14 142.8(5) . .
O6 Mo2 O5 100.0(4) . .
O20 Mo2 O5 87.1(3) . .
O15 Mo2 O5 145.7(5) . .
O15A Mo2 O5 159.8(5) . .
O14 Mo2 O5 75.4(5) . .
O6 Mo2 O14A 89.6(5) . .
O20 Mo2 O14A 164.1(5) . .
O5 Mo2 O14A 81.8(4) . .
O6 Mo2 O2 155.7(4) . .
O20 Mo2 O2 99.4(4) . .
O15 Mo2 O2 58.0(5) . .
O15A Mo2 O2 75.0(5) . .
O14 Mo2 O2 48.7(5) . .
O5 Mo2 O2 88.8(4) . .
O14A Mo2 O2 69.1(5) . .
O11 Mo3 O16 112.4(5) . .
O13 Mo3 O16 113.7(5) . .
O16 Mo3 O8 109.8(5) . .
O16 Mo3 O15 109.0(5) . .
O16 Mo3 O11A 94.6(4) . .
O16 Mo3 O13A 94.3(4) . .
O16 Mo3 O15A 91.7(4) . .
O16 Mo3 O8A 93.2(4) . .
O11 Mo3 O2 87.7(5) . .
O13 Mo3 O2 55.2(5) . .
O16 Mo3 O2 155.6(3) . .
O8 Mo3 O2 80.6(5) . .
O15 Mo3 O2 55.5(5) . .
O11A Mo3 O2 107.7(5) . .
O13A Mo3 O2 68.9(4) . .
O15A Mo3 O2 68.0(4) . .
O8A Mo3 O2 100.9(4) . .
O21 Mo4 O9 115.2(6) . .
O21 Mo4 O5 103.5(4) . .
O9 Mo4 O5 93.6(5) . .
O21 Mo4 O9A 92.5(5) . .
O5 Mo4 O9A 99.7(5) . .
O21 Mo4 O19 100.4(4) . .
O9 Mo4 O19 143.0(5) . .
O5 Mo4 O19 87.1(3) . .
O9A Mo4 O19 163.6(5) . .
O21 Mo4 O11A 89.5(5) . 2_386
O5 Mo4 O11A 166.3(5) . 2_386
O19 Mo4 O11A 86.4(5) . 2_386
O21 Mo4 O11 108.7(5) . 2_386
O5 Mo4 O11 144.6(4) . 2_386
O19 Mo4 O11 73.1(4) . 2_386
O21 Mo4 O1 157.6(4) . .
O9 Mo4 O1 51.3(5) . .
O5 Mo4 O1 95.7(4) . .
O9A Mo4 O1 72.8(5) . .
O19 Mo4 O1 91.8(4) . .
O11A Mo4 O1 72.4(5) 2_386 .
O11 Mo4 O1 57.0(4) 2_386 .
O7 Mo5 O18 102.2(4) . .
O7 Mo5 O8A 93.0(5) . .
O18 Mo5 O8A 106.0(5) . .
O7 Mo5 O8 115.7(5) . .
O18 Mo5 O8 89.1(5) . .
O7 Mo5 O9 112.4(5) . 2_386
O18 Mo5 O9 143.3(5) . 2_386
O8 Mo5 O9 86.7(5) . 2_386
O7 Mo5 O17 99.5(4) . 2_386
O18 Mo5 O17 86.3(3) . 2_386
O8 Mo5 O17 144.7(5) . 2_386
O7 Mo5 O9A 91.7(5) . 2_386
O18 Mo5 O9A 162.8(4) . 2_386
O8 Mo5 O9A 94.0(5) . 2_386
O17 Mo5 O9A 81.4(4) 2_386 2_386
O7 Mo5 O1 159.0(4) . 2_386
O18 Mo5 O1 97.7(4) . 2_386
O8 Mo5 O1 57.5(5) . 2_386
O17 Mo5 O1 88.4(3) 2_386 2_386
O12 Mo6 O22 103.0(5) . .
O12 Mo6 O19 103.0(5) . .
O22 Mo6 O19 97.2(3) . .
O12 Mo6 O18 100.8(4) . .
O22 Mo6 O18 87.4(3) . .
O19 Mo6 O18 154.0(4) . .
O12 Mo6 O20 100.4(5) . .
O22 Mo6 O20 155.0(4) . .
O19 Mo6 O20 86.1(3) . .
O18 Mo6 O20 79.6(3) . .
O12 Mo6 O3 161.2(5) . .
O22 Mo6 O3 67.2(4) . .
O19 Mo6 O3 94.3(4) . .
O18 Mo6 O3 63.8(4) . .
O20 Mo6 O3 87.9(4) . .
O12 Mo6 O4 161.3(5) . .
O22 Mo6 O4 93.7(4) . .
O19 Mo6 O4 66.2(4) . .
O18 Mo6 O4 88.0(4) . .
O20 Mo6 O4 64.9(4) . .
O3 Mo6 O4 36.2(4) . .
O39 Mo7 O36A 114.1(5) . .
O39 Mo7 O34 103.6(4) . .
O36A Mo7 O34 87.9(5) . .
O39 Mo7 O36 94.6(5) . .
O34 Mo7 O36 102.4(4) . .
O39 Mo7 O42 100.1(4) . .
O36A Mo7 O42 90.6(4) . .
O34 Mo7 O42 154.7(4) . .
O36 Mo7 O42 84.3(4) . .
O39 Mo7 O32 99.6(4) . 2_575
O34 Mo7 O32 87.2(3) . 2_575
O42 Mo7 O32 80.1(3) . 2_575
O39 Mo7 O23 157.9(4) . 2_575
O34 Mo7 O23 96.4(4) . 2_575
O42 Mo7 O23 62.2(3) . 2_575
O32 Mo7 O23 90.6(3) 2_575 2_575
O39 Mo7 O26 158.4(4) . .
O36A Mo7 O26 83.9(5) . .
O34 Mo7 O26 63.6(4) . .
O36 Mo7 O26 104.9(5) . .
O42 Mo7 O26 91.1(4) . .
O32 Mo7 O26 64.0(3) 2_575 .
O23 Mo7 O26 42.6(3) 2_575 .
O31 Mo8 O41 102.7(4) . .
O31 Mo8 O32 102.9(4) . .
O41 Mo8 O32 93.8(3) . .
O31 Mo8 O29 101.3(4) . 2_575
O41 Mo8 O29 155.0(4) . 2_575
O32 Mo8 O29 87.6(3) . 2_575
O31 Mo8 O35 101.1(4) . .
O41 Mo8 O35 87.7(3) . .
O32 Mo8 O35 155.1(4) . .
O29 Mo8 O35 80.9(3) 2_575 .
O31 Mo8 O24 158.8(3) . .
O41 Mo8 O24 64.3(4) . .
O32 Mo8 O24 95.1(4) . .
O29 Mo8 O24 90.6(4) 2_575 .
O35 Mo8 O24 63.3(3) . .
O31 Mo8 O26 158.4(3) . 2_575
O41 Mo8 O26 96.2(4) . 2_575
O32 Mo8 O26 65.2(3) . 2_575
O29 Mo8 O26 61.7(3) 2_575 2_575
O35 Mo8 O26 89.8(4) . 2_575
O24 Mo8 O26 42.1(3) . 2_575
O30 Mo9 O35 103.5(4) . .
O30 Mo9 O43 102.3(4) . .
O35 Mo9 O43 95.6(4) . .
O30 Mo9 O36A 106.4(5) . .
O35 Mo9 O36A 147.7(5) . .
O43 Mo9 O36A 89.5(4) . .
O30 Mo9 O37 98.7(3) . .
O35 Mo9 O37 88.0(3) . .
O43 Mo9 O37 157.2(4) . .
O36A Mo9 O37 75.9(5) . .
O30 Mo9 O36 90.2(4) . .
O35 Mo9 O36 166.3(5) . .
O43 Mo9 O36 82.2(4) . .
O37 Mo9 O36 88.9(4) . .
O30 Mo9 O24 157.7(3) . .
O35 Mo9 O24 65.6(3) . .
O43 Mo9 O24 98.3(4) . .
O36A Mo9 O24 82.1(5) . .
O37 Mo9 O24 62.8(3) . .
O36 Mo9 O24 101.1(4) . .
O30 Mo9 O23 156.5(3) . 2_575
O35 Mo9 O23 97.4(4) . 2_575
O43 Mo9 O23 64.7(3) . 2_575
O37 Mo9 O23 92.5(4) . 2_575
O24 Mo9 O23 44.1(3) . 2_575
O38 Mo10 O27 101.6(4) . .
O38 Mo10 O42 102.1(4) . 2_575
O27 Mo10 O42 92.6(3) . 2_575
O38 Mo10 O28 102.1(4) . .
O27 Mo10 O28 87.6(3) . .
O42 Mo10 O28 155.2(4) 2_575 .
O38 Mo10 O43 101.4(4) . 2_575
O27 Mo10 O43 156.4(4) . 2_575
O42 Mo10 O43 87.6(3) 2_575 2_575
O28 Mo10 O43 82.6(3) . 2_575
O38 Mo10 O23 159.1(4) . .
O27 Mo10 O23 95.2(3) . .
O42 Mo10 O23 64.4(4) 2_575 .
O28 Mo10 O23 90.9(3) . .
O43 Mo10 O23 63.7(3) 2_575 .
O38 Mo10 O25 159.8(3) . .
O27 Mo10 O25 65.7(3) . .
O42 Mo10 O25 94.3(4) 2_575 .
O28 Mo10 O25 63.3(3) . .
O43 Mo10 O25 90.8(4) 2_575 .
O23 Mo10 O25 40.9(3) . .
O40 Mo11 O28 103.1(4) . .
O40 Mo11 O29 102.5(4) . .
O28 Mo11 O29 94.6(3) . .
O40 Mo11 O33 99.3(4) . .
O28 Mo11 O33 87.4(3) . .
O29 Mo11 O33 157.0(4) . .
O40 Mo11 O34 98.3(4) . .
O28 Mo11 O34 157.6(4) . .
O29 Mo11 O34 87.0(3) . .
O33 Mo11 O34 82.7(3) . .
O40 Mo11 O26 158.2(4) . .
O28 Mo11 O26 96.1(4) . .
O29 Mo11 O26 65.5(4) . .
O33 Mo11 O26 91.5(4) . .
O34 Mo11 O26 64.2(4) . .
O40 Mo11 O25 159.8(4) . .
O28 Mo11 O25 65.9(3) . .
O29 Mo11 O25 95.5(4) . .
O33 Mo11 O25 64.5(3) . .
O34 Mo11 O25 91.7(4) . .
O26 Mo11 O25 40.8(3) . .
O44 Mo12 O33 103.3(4) . .
O44 Mo12 O37 104.3(4) . .
O33 Mo12 O37 94.0(3) . .
O44 Mo12 O27 100.2(3) . .
O33 Mo12 O27 87.5(3) . .
O37 Mo12 O27 154.3(4) . .
O44 Mo12 O41 100.7(4) . .
O33 Mo12 O41 155.1(4) . .
O37 Mo12 O41 86.4(3) . .
O27 Mo12 O41 81.9(3) . .
O44 Mo12 O24 158.8(3) . .
O33 Mo12 O24 95.2(4) . .
O37 Mo12 O24 63.5(3) . .
O27 Mo12 O24 90.9(3) . .
O41 Mo12 O24 62.8(3) . .
O44 Mo12 O25 159.2(3) . .
O33 Mo12 O25 64.3(3) . .
O37 Mo12 O25 93.6(4) . .
O27 Mo12 O25 64.1(3) . .
O41 Mo12 O25 90.9(4) . .
O24 Mo12 O25 41.4(3) . .
N2 Cu1 N7 159.2(3) . .
N2 Cu1 O1H 86.1(2) . .
N7 Cu1 O1H 84.4(2) . .
N2 Cu1 N15 93.4(2) . 1_645
N7 Cu1 N15 94.6(2) . 1_645
O1H Cu1 N15 175.3(2) . 1_645
N2 Cu1 O1W 101.1(3) . .
N7 Cu1 O1W 97.1(3) . .
O1H Cu1 O1W 88.9(2) . .
N15 Cu1 O1W 95.8(3) 1_645 .
N3 Cu2 N10 93.1(2) . 1_565
N3 Cu2 N13 169.9(3) . .
N10 Cu2 N13 90.8(3) 1_565 .
N3 Cu2 O1H 87.7(2) . .
N10 Cu2 O1H 161.6(3) 1_565 .
N13 Cu2 O1H 85.7(2) . .
N3 Cu2 N17 95.6(2) . .
N10 Cu2 N17 107.4(3) 1_565 .
N13 Cu2 N17 92.1(2) . .
O1H Cu2 N17 90.8(2) . .
N5 Cu3 N8 92.5(2) 1_455 .
N5 Cu3 N12 92.9(2) 1_455 .
N8 Cu3 N12 167.7(3) . .
N5 Cu3 O1H 164.3(2) 1_455 .
N8 Cu3 O1H 85.4(2) . .
N12 Cu3 O1H 86.4(2) . .
N5 Cu3 N16 106.7(2) 1_455 .
N8 Cu3 N16 99.0(2) . .
N12 Cu3 N16 90.0(2) . .
O1H Cu3 N16 89.1(2) . .
P1 O1 O3 51.8(5) . 2_386
P1 O1 O4 51.1(5) . .
O3 O1 O4 90.8(6) 2_386 .
P1 O1 Mo4 124.9(5) . .
O3 O1 Mo4 136.1(7) 2_386 .
O4 O1 Mo4 74.1(5) . .
P1 O1 Mo5 124.8(6) . 2_386
O3 O1 Mo5 73.3(5) 2_386 2_386
O4 O1 Mo5 146.0(7) . 2_386
Mo4 O1 Mo5 96.5(4) . 2_386
P1 O2 O3 50.4(5) . 2_386
P1 O2 O4 49.8(4) . .
O3 O2 O4 87.7(6) 2_386 .
P1 O2 Mo1 125.5(5) . .
O3 O2 Mo1 75.3(5) 2_386 .
O4 O2 Mo1 135.6(6) . .
P1 O2 Mo2 122.7(5) . .
O3 O2 Mo2 144.2(7) 2_386 .
O4 O2 Mo2 73.2(5) . .
Mo1 O2 Mo2 97.2(4) . .
P1 O2 Mo3 116.8(5) . .
O3 O2 Mo3 122.3(6) 2_386 .
O4 O2 Mo3 129.0(6) . .
Mo1 O2 Mo3 94.0(3) . .
Mo2 O2 Mo3 92.8(3) . .
P1 O3 O4 58.9(6) . .
P1 O3 O1 58.5(5) . 2_386
O4 O3 O1 99.3(8) . 2_386
P1 O3 O2 58.5(5) . 2_386
O4 O3 O2 97.4(7) . 2_386
O1 O3 O2 89.0(6) 2_386 2_386
P1 O3 Mo6 130.4(7) . .
O4 O3 Mo6 71.8(6) . .
O1 O3 Mo6 141.7(7) 2_386 .
O2 O3 Mo6 128.6(6) 2_386 .
P1 O4 O3 59.2(6) . .
P1 O4 O1 58.0(5) . .
O3 O4 O1 99.5(8) . .
P1 O4 O2 58.0(5) . .
O3 O4 O2 97.7(8) . .
O1 O4 O2 87.6(6) . .
P1 O4 Mo6 130.9(6) . .
O3 O4 Mo6 72.0(6) . .
O1 O4 Mo6 131.6(6) . .
O2 O4 Mo6 140.1(6) . .
Mo4 O5 Mo2 138.5(4) . .
Mo3 O8 Mo5 147.4(7) . .
Mo5 O8A Mo3 125.2(6) . .
Mo4 O9 Mo5 157.2(9) . 2_386
Mo4 O9A Mo5 120.5(7) . 2_386
Mo3 O11 Mo4 146.6(7) . 2_386
Mo4 O11A Mo3 124.7(7) 2_386 .
Mo3 O13 Mo1 148.3(8) . .
Mo1 O13A Mo3 124.2(7) . .
Mo1 O14 Mo2 157.8(8) . .
Mo1 O14A Mo2 120.2(8) . .
Mo2 O15 Mo3 146.9(7) . .
Mo2 O15A Mo3 122.8(7) . .
Mo1 O17 Mo5 139.6(4) . 2_386
Mo5 O18 Mo6 140.5(5) . .
Mo6 O19 Mo4 140.3(5) . .
Mo2 O20 Mo6 139.4(5) . .
Mo6 O22 Mo1 139.7(5) . 2_386
P2 O23 O25 53.6(4) . .
P2 O23 O26 53.4(4) . 2_575
O25 O23 O26 89.8(6) . 2_575
P2 O23 Mo10 125.1(5) . .
O25 O23 Mo10 71.5(4) . .
O26 O23 Mo10 130.8(6) 2_575 .
P2 O23 Mo9 121.3(5) . 2_575
O25 O23 Mo9 127.7(6) . 2_575
O26 O23 Mo9 131.6(6) 2_575 2_575
Mo10 O23 Mo9 93.3(3) . 2_575
P2 O23 Mo7 122.7(5) . 2_575
O25 O23 Mo7 136.8(6) . 2_575
O26 O23 Mo7 69.4(4) 2_575 2_575
Mo10 O23 Mo7 93.5(3) . 2_575
Mo9 O23 Mo7 92.5(3) 2_575 2_575
P2 O24 O25 53.0(4) . .
P2 O24 O26 53.8(4) . 2_575
O25 O24 O26 89.5(6) . 2_575
P2 O24 Mo9 122.0(5) . .
O25 O24 Mo9 134.3(6) . .
O26 O24 Mo9 125.8(6) 2_575 .
P2 O24 Mo12 123.9(5) . .
O25 O24 Mo12 71.0(4) . .
O26 O24 Mo12 137.0(6) 2_575 .
Mo9 O24 Mo12 93.0(3) . .
P2 O24 Mo8 123.9(5) . .
O25 O24 Mo8 129.9(6) . .
O26 O24 Mo8 70.2(4) 2_575 .
Mo9 O24 Mo8 92.3(3) . .
Mo12 O24 Mo8 93.0(3) . .
P2 O25 O26 56.9(5) . .
P2 O25 O23 57.1(4) . .
O26 O25 O23 93.5(6) . .
P2 O25 O24 56.5(4) . .
O26 O25 O24 93.3(6) . .
O23 O25 O24 92.0(6) . .
P2 O25 Mo11 125.1(5) . .
O26 O25 Mo11 68.3(4) . .
O23 O25 Mo11 128.5(6) . .
O24 O25 Mo11 134.8(6) . .
P2 O25 Mo10 124.5(5) . .
O26 O25 Mo10 134.8(6) . .
O23 O25 Mo10 67.6(4) . .
O24 O25 Mo10 126.5(6) . .
Mo11 O25 Mo10 91.3(3) . .
P2 O25 Mo12 124.0(5) . .
O26 O25 Mo12 128.1(6) . .
O23 O25 Mo12 132.9(6) . .
O24 O25 Mo12 67.6(4) . .
Mo11 O25 Mo12 91.2(3) . .
Mo10 O25 Mo12 90.5(3) . .
P2 O26 O25 54.8(4) . .
P2 O26 O24 55.2(4) . 2_575
O25 O26 O24 91.1(6) . 2_575
P2 O26 O23 54.7(4) . 2_575
O25 O26 O23 91.2(6) . 2_575
O24 O26 O23 88.4(6) 2_575 2_575
P2 O26 Mo11 125.6(5) . .
O25 O26 Mo11 70.9(5) . .
O24 O26 Mo11 129.7(6) 2_575 .
O23 O26 Mo11 136.5(6) 2_575 .
P2 O26 Mo7 122.6(5) . .
O25 O26 Mo7 129.2(6) . .
O24 O26 Mo7 131.6(6) 2_575 .
O23 O26 Mo7 68.0(4) 2_575 .
Mo11 O26 Mo7 92.6(3) . .
P2 O26 Mo8 122.7(5) . 2_575
O25 O26 Mo8 135.8(6) . 2_575
O24 O26 Mo8 67.7(4) 2_575 2_575
O23 O26 Mo8 124.6(5) 2_575 2_575
Mo11 O26 Mo8 92.9(3) . 2_575
Mo7 O26 Mo8 91.2(3) . 2_575
Mo10 O27 Mo12 139.1(4) . .
Mo11 O28 Mo10 138.9(4) . .
Mo11 O29 Mo8 139.2(5) . 2_575
Mo8 O32 Mo7 139.1(4) . 2_575
Mo12 O33 Mo11 139.4(4) . .
Mo7 O34 Mo11 139.3(5) . .
Mo9 O35 Mo8 138.3(5) . .
Mo7 O36 Mo9 125.8(7) . .
Mo7 O36A Mo9 148.6(7) . .
Mo12 O37 Mo9 140.2(5) . .
Mo8 O41 Mo12 139.4(5) . .
Mo10 O42 Mo7 139.0(5) 2_575 .
Mo9 O43 Mo10 138.1(5) . 2_575
Cu2 O1H Cu3 107.2(2) . .
Cu2 O1H Cu1 119.4(2) . .
Cu3 O1H Cu1 119.8(2) . .
OW1 OW2 OW8 152(3) . 1_465
OW6 OW5 OW8 72.4(17) . 1_365
OW9 OW6 OW5 123(3) 2_386 .
OW2 OW8 OW5 107(2) 1_645 1_745
N2 N1 C1 104.3(6) . .
N1 N2 N3 109.2(5) . .
N1 N2 Cu1 127.4(5) . .
N3 N2 Cu1 122.6(4) . .
N4 N3 N2 110.0(6) . .
N4 N3 Cu2 127.5(5) . .
N2 N3 Cu2 121.8(4) . .
N3 N4 C1 104.1(6) . .
C6 N5 C4 117.6(6) . .
C6 N5 Cu3 117.4(5) . 1_655
C4 N5 Cu3 124.8(5) . 1_655
C7 N6 N7 104.7(6) . .
N8 N7 N6 109.3(6) . .
N8 N7 Cu1 118.0(4) . .
N6 N7 Cu1 127.1(5) . .
N7 N8 N9 109.6(6) . .
N7 N8 Cu3 121.0(5) . .
N9 N8 Cu3 127.7(5) . .
C7 N9 N8 103.5(6) . .
C10 N10 C12 118.0(7) . .
C10 N10 Cu2 118.1(5) . 1_545
C12 N10 Cu2 123.6(5) . 1_545
N12 N11 C13 103.9(6) . .
N11 N12 N13 109.9(6) . .
N11 N12 Cu3 130.6(5) . .
N13 N12 Cu3 119.4(4) . .
N14 N13 N12 110.0(6) . .
N14 N13 Cu2 132.6(5) . .
N12 N13 Cu2 116.9(4) . .
N13 N14 C13 103.7(6) . .
C16 N15 C18 117.2(6) . .
C16 N15 Cu1 120.6(5) . 1_465
C18 N15 Cu1 122.1(5) . 1_465
C19 N16 N17 104.9(6) . .
C19 N16 Cu3 141.6(5) . .
N17 N16 Cu3 111.9(4) . .
N18 N17 N16 110.3(6) . .
N18 N17 Cu2 133.7(5) . .
N16 N17 Cu2 115.8(4) . .
N17 N18 N19 108.5(6) . .
N17 N18 H18B 125.7 . .
N19 N18 H18B 125.7 . .
C19 N19 N18 105.6(6) . .
C22 N20 C24 122.0(8) . .
N4 C1 N1 112.2(6) . .
N4 C1 C2 125.1(6) . .
N1 C1 C2 122.3(6) . .
C3 C2 C5 119.0(7) . .
C3 C2 C1 123.7(7) . .
C5 C2 C1 117.1(6) . .
C4 C3 C2 118.7(7) . .
C4 C3 H3A 120.7 . .
C2 C3 H3A 120.7 . .
N5 C4 C3 123.0(7) . .
N5 C4 H4A 118.5 . .
C3 C4 H4A 118.5 . .
C6 C5 C2 118.5(7) . .
C6 C5 H5A 120.8 . .
C2 C5 H5A 120.8 . .
N5 C6 C5 123.3(7) . .
N5 C6 H6A 118.4 . .
C5 C6 H6A 118.4 . .
N6 C7 N9 113.0(6) . .
N6 C7 C8 122.5(7) . .
N9 C7 C8 124.5(7) . .
C11 C8 C9 119.4(7) . .
C11 C8 C7 122.0(7) . .
C9 C8 C7 118.7(7) . .
C8 C9 C10 118.0(8) . .
C8 C9 H9A 121.0 . .
C10 C9 H9A 121.0 . .
N10 C10 C9 123.8(8) . .
N10 C10 H10A 118.1 . .
C9 C10 H10A 118.1 . .
C8 C11 C12 119.0(8) . .
C8 C11 H11A 120.5 . .
C12 C11 H11A 120.5 . .
N10 C12 C11 121.9(8) . .
N10 C12 H12A 119.1 . .
C11 C12 H12A 119.1 . .
N14 C13 N11 112.4(6) . .
N14 C13 C14 125.3(7) . .
N11 C13 C14 122.2(6) . .
C17 C14 C15 117.4(7) . .
C17 C14 C13 124.4(7) . .
C15 C14 C13 118.1(7) . .
C16 C15 C14 118.7(7) . .
C16 C15 H15A 120.7 . .
C14 C15 H15A 120.7 . .
N15 C16 C15 124.0(7) . .
N15 C16 H16A 118.0 . .
C15 C16 H16A 118.0 . .
C14 C17 C18 120.4(7) . .
C14 C17 H17A 119.8 . .
C18 C17 H17A 119.8 . .
N15 C18 C17 122.3(7) . .
N15 C18 H18A 118.9 . .
C17 C18 H18A 118.9 . .
N16 C19 N19 110.7(6) . .
N16 C19 C20 123.3(7) . .
N19 C19 C20 125.9(7) . .
C21 C20 C23 118.8(7) . .
C21 C20 C19 118.8(7) . .
C23 C20 C19 122.4(7) . .
C22 C21 C20 120.1(8) . .
C22 C21 H21A 120.0 . .
C20 C21 H21A 120.0 . .
N20 C22 C21 119.8(9) . .
N20 C22 H22A 120.1 . .
C21 C22 H22A 120.1 . .
C24 C23 C20 118.7(9) . .
C24 C23 H23A 120.6 . .
C20 C23 H23A 120.6 . .
N20 C24 C23 120.5(9) . .
N20 C24 H24A 119.8 . .
C23 C24 H24A 119.8 . .

loop_
_geom_bond_atom_site_label_1
_geom_bond_atom_site_label_2
_geom_bond_distance
_geom_bond_site_symmetry_2
P1 O4 1.459(10) 2_386
P1 O4 1.459(10) .
P1 O3 1.464(10) .
P1 O3 1.464(10) 2_386
P1 O1 1.590(10) 2_386
P1 O1 1.590(10) .
P1 O2 1.620(10) .
P1 O2 1.620(10) 2_386
P2 O25 1.490(9) .
P2 O25 1.490(9) 2_575
P2 O26 1.528(9) .
P2 O26 1.528(9) 2_575
P2 O23 1.553(9) 2_575
P2 O23 1.553(9) .
P2 O24 1.555(9) 2_575
P2 O24 1.555(9) .
Mo1 O10 1.656(8) .
Mo1 O14 1.744(13) .
Mo1 O17 1.815(7) .
Mo1 O14A 1.953(14) .
Mo1 O22 1.980(8) 2_386
Mo1 O13A 2.016(13) .
Mo1 O13 2.059(13) .
Mo1 O2 2.369(10) .
Mo2 O6 1.653(8) .
Mo2 O20 1.798(9) .
Mo2 O15 1.848(13) .
Mo2 O15A 1.872(13) .
Mo2 O14 1.906(12) .
Mo2 O5 2.002(7) .
Mo2 O14A 2.177(16) .
Mo2 O2 2.404(10) .
Mo3 O11 1.650(12) .
Mo3 O13 1.651(13) .
Mo3 O16 1.666(6) .
Mo3 O8 1.843(12) .
Mo3 O15 1.866(13) .
Mo3 O11A 2.016(15) .
Mo3 O13A 2.025(15) .
Mo3 O15A 2.180(14) .
Mo3 O8A 2.179(12) .
Mo3 O2 2.512(10) .
Mo4 O21 1.648(7) .
Mo4 O9 1.725(13) .
Mo4 O5 1.810(7) .
Mo4 O9A 1.970(13) .
Mo4 O19 1.979(8) .
Mo4 O11A 2.014(13) 2_386
Mo4 O11 2.075(13) 2_386
Mo4 O1 2.393(11) .
Mo5 O7 1.650(7) .
Mo5 O18 1.813(8) .
Mo5 O8A 1.824(12) .
Mo5 O8 1.865(12) .
Mo5 O9 1.917(13) 2_386
Mo5 O17 1.992(7) 2_386
Mo5 O9A 2.141(13) 2_386
Mo5 O1 2.392(10) 2_386
Mo6 O12 1.646(7) .
Mo6 O22 1.814(7) .
Mo6 O19 1.812(7) .
Mo6 O18 1.961(7) .
Mo6 O20 1.999(8) .
Mo6 O3 2.421(10) .
Mo6 O4 2.419(10) .
Mo7 O39 1.644(6) .
Mo7 O36A 1.792(12) .
Mo7 O34 1.828(7) .
Mo7 O36 1.903(13) .
Mo7 O42 1.978(7) .
Mo7 O32 1.982(7) 2_575
Mo7 O23 2.476(10) 2_575
Mo7 O26 2.499(10) .
Mo8 O31 1.653(6) .
Mo8 O41 1.824(7) .
Mo8 O32 1.838(7) .
Mo8 O29 1.967(7) 2_575
Mo8 O35 1.968(7) .
Mo8 O24 2.470(10) .
Mo8 O26 2.513(9) 2_575
Mo9 O30 1.643(5) .
Mo9 O35 1.821(7) .
Mo9 O43 1.854(7) .
Mo9 O36A 1.906(12) .
Mo9 O37 1.942(7) .
Mo9 O36 2.095(13) .
Mo9 O24 2.439(9) .
Mo9 O23 2.453(9) 2_575
Mo10 O38 1.647(6) .
Mo10 O27 1.839(6) .
Mo10 O42 1.849(7) 2_575
Mo10 O28 1.945(6) .
Mo10 O43 1.957(7) 2_575
Mo10 O23 2.443(9) .
Mo10 O25 2.507(9) .
Mo11 O40 1.647(6) .
Mo11 O28 1.837(6) .
Mo11 O29 1.838(6) .
Mo11 O33 1.952(6) .
Mo11 O34 1.956(7) .
Mo11 O26 2.406(9) .
Mo11 O25 2.447(9) .
Mo12 O44 1.648(6) .
Mo12 O33 1.828(7) .
Mo12 O37 1.836(7) .
Mo12 O27 1.965(6) .
Mo12 O41 1.987(7) .
Mo12 O24 2.460(9) .
Mo12 O25 2.516(9) .
Cu1 N2 1.994(6) .
Cu1 N7 2.021(6) .
Cu1 O1H 2.036(5) .
Cu1 N15 2.037(6) 1_645
Cu1 O1W 2.248(7) .
Cu2 N3 1.971(6) .
Cu2 N10 1.981(6) 1_565
Cu2 N13 2.010(6) .
Cu2 O1H 2.011(4) .
Cu2 N17 2.303(6) .
Cu3 N5 2.001(6) 1_455
Cu3 N8 2.011(6) .
Cu3 N12 2.016(6) .
Cu3 O1H 2.024(5) .
Cu3 N16 2.361(6) .
O1 O3 1.749(15) 2_386
O1 O4 1.772(14) .
O2 O3 1.799(14) 2_386
O2 O4 1.819(14) .
O3 O4 1.504(16) .
O23 O25 1.730(13) .
O23 O26 1.808(13) 2_575
O24 O25 1.758(13) .
O24 O26 1.791(13) 2_575
O25 O26 1.694(13) .
OW1 OW2 1.20(4) .
OW2 OW8 1.17(3) 1_465
OW5 OW6 1.16(2) .
OW5 OW8 1.76(3) 1_365
OW6 OW9 1.19(3) 2_386
N1 N2 1.331(8) .
N1 C1 1.342(9) .
N2 N3 1.335(8) .
N3 N4 1.326(8) .
N4 C1 1.341(9) .
N5 C6 1.334(10) .
N5 C4 1.349(10) .
N6 C7 1.325(10) .
N6 N7 1.330(8) .
N7 N8 1.328(8) .
N8 N9 1.345(8) .
N9 C7 1.334(10) .
N10 C10 1.320(11) .
N10 C12 1.335(11) .
N11 N12 1.318(8) .
N11 C13 1.343(10) .
N12 N13 1.328(8) .
N13 N14 1.322(8) .
N14 C13 1.340(10) .
N15 C16 1.331(9) .
N15 C18 1.353(10) .
N16 C19 1.328(10) .
N16 N17 1.347(8) .
N17 N18 1.300(9) .
N18 N19 1.345(9) .
N18 H18B 0.8800 .
N19 C19 1.341(10) .
N20 C22 1.330(13) .
N20 C24 1.339(13) .
C1 C2 1.466(9) .
C2 C3 1.385(10) .
C2 C5 1.385(10) .
C3 C4 1.374(10) .
C3 H3A 0.9500 .
C4 H4A 0.9500 .
C5 C6 1.380(10) .
C5 H5A 0.9500 .
C6 H6A 0.9500 .
C7 C8 1.482(10) .
C8 C11 1.366(12) .
C8 C9 1.371(11) .
C9 C10 1.373(11) .
C9 H9A 0.9500 .
C10 H10A 0.9500 .
C11 C12 1.385(11) .
C11 H11A 0.9500 .
C12 H12A 0.9500 .
C13 C14 1.472(10) .
C14 C17 1.383(11) .
C14 C15 1.395(11) .
C15 C16 1.386(10) .
C15 H15A 0.9500 .
C16 H16A 0.9500 .
C17 C18 1.381(10) .
C17 H17A 0.9500 .
C18 H18A 0.9500 .
C19 C20 1.466(10) .
C20 C21 1.384(11) .
C20 C23 1.391(11) .
C21 C22 1.359(12) .
C21 H21A 0.9500 .
C22 H22A 0.9500 .
C23 C24 1.365(12) .
C23 H23A 0.9500 .
C24 H24A 0.9500 .

loop_
_geom_torsion_atom_site_label_1
_geom_torsion_atom_site_label_2
_geom_torsion_atom_site_label_3
_geom_torsion_atom_site_label_4
_geom_torsion
_geom_torsion_site_symmetry_1
_geom_torsion_site_symmetry_2
_geom_torsion_site_symmetry_3
_geom_torsion_site_symmetry_4
O4 P1 O1 O3 48.8(7) 2_386 . . 2_386
O4 P1 O1 O3 -131.2(7) . . . 2_386
O3 P1 O1 O3 180.002(5) . . . 2_386
O2 P1 O1 O3 -64.8(6) . . . 2_386
O2 P1 O1 O3 115.2(6) 2_386 . . 2_386
O4 P1 O1 O4 179.999(4) 2_386 . . .
O3 P1 O1 O4 -48.8(7) . . . .
O3 P1 O1 O4 131.2(7) 2_386 . . .
O2 P1 O1 O4 66.4(6) . . . .
O2 P1 O1 O4 -113.6(6) 2_386 . . .
O4 P1 O1 Mo4 173.5(6) 2_386 . . .
O4 P1 O1 Mo4 -6.5(6) . . . .
O3 P1 O1 Mo4 -55.3(8) . . . .
O3 P1 O1 Mo4 124.7(8) 2_386 . . .
O2 P1 O1 Mo4 60.0(7) . . . .
O2 P1 O1 Mo4 -120.0(7) 2_386 . . .
O4 P1 O1 Mo5 42.6(8) 2_386 . . 2_386
O4 P1 O1 Mo5 -137.4(8) . . . 2_386
O3 P1 O1 Mo5 173.8(6) . . . 2_386
O3 P1 O1 Mo5 -6.2(6) 2_386 . . 2_386
O2 P1 O1 Mo5 -70.9(7) . . . 2_386
O2 P1 O1 Mo5 109.1(7) 2_386 . . 2_386
O4 P1 O2 O3 -50.8(7) 2_386 . . 2_386
O4 P1 O2 O3 129.2(7) . . . 2_386
O3 P1 O2 O3 179.999(4) . . . 2_386
O1 P1 O2 O3 -116.3(6) 2_386 . . 2_386
O1 P1 O2 O3 63.7(6) . . . 2_386
O4 P1 O2 O4 180.003(1) 2_386 . . .
O3 P1 O2 O4 50.8(7) . . . .
O3 P1 O2 O4 -129.2(7) 2_386 . . .
O1 P1 O2 O4 114.5(6) 2_386 . . .
O1 P1 O2 O4 -65.5(6) . . . .
O4 P1 O2 Mo1 -56.9(8) 2_386 . . .
O4 P1 O2 Mo1 123.1(8) . . . .
O3 P1 O2 Mo1 173.9(6) . . . .
O3 P1 O2 Mo1 -6.1(6) 2_386 . . .
O1 P1 O2 Mo1 -122.4(7) 2_386 . . .
O1 P1 O2 Mo1 57.6(7) . . . .
O4 P1 O2 Mo2 173.1(6) 2_386 . . .
O4 P1 O2 Mo2 -6.9(6) . . . .
O3 P1 O2 Mo2 44.0(8) . . . .
O3 P1 O2 Mo2 -136.0(8) 2_386 . . .
O1 P1 O2 Mo2 107.7(7) 2_386 . . .
O1 P1 O2 Mo2 -72.3(7) . . . .
O4 P1 O2 Mo3 60.2(7) 2_386 . . .
O4 P1 O2 Mo3 -119.8(7) . . . .
O3 P1 O2 Mo3 -68.9(7) . . . .
O3 P1 O2 Mo3 111.1(7) 2_386 . . .
O1 P1 O2 Mo3 -5.2(5) 2_386 . . .
O1 P1 O2 Mo3 174.8(5) . . . .
O4 P1 O3 O4 179.999(4) 2_386 . . .
O1 P1 O3 O4 -126.3(7) 2_386 . . .
O1 P1 O3 O4 53.7(7) . . . .
O2 P1 O3 O4 -56.8(7) . . . .
O2 P1 O3 O4 123.2(7) 2_386 . . .
O4 P1 O3 O1 -53.7(7) 2_386 . . 2_386
O4 P1 O3 O1 126.3(7) . . . 2_386
O1 P1 O3 O1 179.999(4) . . . 2_386
O2 P1 O3 O1 69.5(6) . . . 2_386
O2 P1 O3 O1 -110.5(6) 2_386 . . 2_386
O4 P1 O3 O2 56.8(7) 2_386 . . 2_386
O4 P1 O3 O2 -123.2(7) . . . 2_386
O1 P1 O3 O2 110.5(6) 2_386 . . 2_386
O1 P1 O3 O2 -69.5(6) . . . 2_386
O2 P1 O3 O2 180.001(2) . . . 2_386
O4 P1 O3 Mo6 172.8(6) 2_386 . . .
O4 P1 O3 Mo6 -7.2(6) . . . .
O1 P1 O3 Mo6 -133.4(9) 2_386 . . .
O1 P1 O3 Mo6 46.6(9) . . . .
O2 P1 O3 Mo6 -64.0(9) . . . .
O2 P1 O3 Mo6 116.0(9) 2_386 . . .
O3 P1 O4 O3 179.999(5) 2_386 . . .
O1 P1 O4 O3 53.1(7) 2_386 . . .
O1 P1 O4 O3 -126.9(7) . . . .
O2 P1 O4 O3 123.7(7) . . . .
O2 P1 O4 O3 -56.3(7) 2_386 . . .
O3 P1 O4 O1 126.9(7) . . . .
O3 P1 O4 O1 -53.1(7) 2_386 . . .
O1 P1 O4 O1 180.002(4) 2_386 . . .
O2 P1 O4 O1 -109.4(6) . . . .
O2 P1 O4 O1 70.6(6) 2_386 . . .
O3 P1 O4 O2 -123.7(7) . . . .
O3 P1 O4 O2 56.3(7) 2_386 . . .
O1 P1 O4 O2 -70.6(6) 2_386 . . .
O1 P1 O4 O2 109.4(6) . . . .
O2 P1 O4 O2 179.997(0) 2_386 . . .
O3 P1 O4 Mo6 7.2(7) . . . .
O3 P1 O4 Mo6 -172.8(7) 2_386 . . .
O1 P1 O4 Mo6 60.4(8) 2_386 . . .
O1 P1 O4 Mo6 -119.6(8) . . . .
O2 P1 O4 Mo6 131.0(9) . . . .
O2 P1 O4 Mo6 -49.1(9) 2_386 . . .
O1 O3 O4 P1 -44.2(5) 2_386 . . .
O2 O3 O4 P1 46.0(5) 2_386 . . .
Mo6 O3 O4 P1 174.3(5) . . . .
P1 O3 O4 O1 -43.5(5) . . . .
O1 O3 O4 O1 -87.6(7) 2_386 . . .
O2 O3 O4 O1 2.5(8) 2_386 . . .
Mo6 O3 O4 O1 130.8(6) . . . .
P1 O3 O4 O2 45.4(5) . . . .
O1 O3 O4 O2 1.2(8) 2_386 . . .
O2 O3 O4 O2 91.4(7) 2_386 . . .
Mo6 O3 O4 O2 -140.4(6) . . . .
P1 O3 O4 Mo6 -174.3(5) . . . .
O1 O3 O4 Mo6 141.6(6) 2_386 . . .
O2 O3 O4 Mo6 -128.3(6) 2_386 . . .
O3 O1 O4 P1 36.2(5) 2_386 . . .
Mo4 O1 O4 P1 174.5(5) . . . .
Mo5 O1 O4 P1 96.7(11) 2_386 . . .
P1 O1 O4 O3 44.2(6) . . . .
O3 O1 O4 O3 80.4(8) 2_386 . . .
Mo4 O1 O4 O3 -141.3(7) . . . .
Mo5 O1 O4 O3 140.9(11) 2_386 . . .
P1 O1 O4 O2 -53.2(5) . . . .
O3 O1 O4 O2 -16.9(7) 2_386 . . .
Mo4 O1 O4 O2 121.3(5) . . . .
Mo5 O1 O4 O2 43.5(13) 2_386 . . .
P1 O1 O4 Mo6 118.5(9) . . . .
O3 O1 O4 Mo6 154.7(8) 2_386 . . .
Mo4 O1 O4 Mo6 -67.0(7) . . . .
Mo5 O1 O4 Mo6 -144.8(8) 2_386 . . .
O3 O2 O4 P1 -36.7(5) 2_386 . . .
Mo1 O2 O4 P1 -102.9(9) . . . .
Mo2 O2 O4 P1 174.0(5) . . . .
Mo3 O2 O4 P1 94.3(7) . . . .
P1 O2 O4 O3 -46.1(5) . . . .
O3 O2 O4 O3 -82.8(8) 2_386 . . .
Mo1 O2 O4 O3 -149.1(8) . . . .
Mo2 O2 O4 O3 127.8(7) . . . .
Mo3 O2 O4 O3 48.2(10) . . . .
P1 O2 O4 O1 53.2(5) . . . .
O3 O2 O4 O1 16.5(7) 2_386 . . .
Mo1 O2 O4 O1 -49.8(10) . . . .
Mo2 O2 O4 O1 -132.9(6) . . . .
Mo3 O2 O4 O1 147.5(7) . . . .
P1 O2 O4 Mo6 -117.1(11) . . . .
O3 O2 O4 Mo6 -153.8(9) 2_386 . . .
Mo1 O2 O4 Mo6 139.9(8) . . . .
Mo2 O2 O4 Mo6 56.8(9) . . . .
Mo3 O2 O4 Mo6 -22.8(14) . . . .
O21 Mo4 O5 Mo2 -152.9(7) . . . .
O9 Mo4 O5 Mo2 90.1(9) . . . .
O9A Mo4 O5 Mo2 112.1(8) . . . .
O19 Mo4 O5 Mo2 -52.9(8) . . . .
O11A Mo4 O5 Mo2 9(2) 2_386 . . .
O11 Mo4 O5 Mo2 2.1(13) 2_386 . . .
O1 Mo4 O5 Mo2 38.7(8) . . . .
O16 Mo3 O8 Mo5 122.4(14) . . . .
O2 Mo3 O8 Mo5 -80.4(15) . . . .
O7 Mo5 O8 Mo3 -119.3(14) . . . .
O18 Mo5 O8 Mo3 137.5(15) . . . .
O17 Mo5 O8 Mo3 55.1(19) 2_386 . . .
O1 Mo5 O8 Mo3 37.8(13) 2_386 . . .
O7 Mo5 O8A Mo3 -172.0(7) . . . .
O18 Mo5 O8A Mo3 84.4(7) . . . .
O17 Mo5 O8A Mo3 -42.5(19) 2_386 . . .
O1 Mo5 O8A Mo3 -9.4(6) 2_386 . . .
O21 Mo4 O9 Mo5 125(2) . . . 2_386
O5 Mo4 O9 Mo5 -128(2) . . . 2_386
O19 Mo4 O9 Mo5 -38(3) . . . 2_386
O1 Mo4 O9 Mo5 -33.9(19) . . . 2_386
O16 Mo3 O11 Mo4 -123.9(14) . . . 2_386
O2 Mo3 O11 Mo4 70.2(15) . . . 2_386
O16 Mo3 O13 Mo1 120.7(15) . . . .
O2 Mo3 O13 Mo1 -34.3(13) . . . .
O10 Mo1 O14 Mo2 120(2) . . . .
O17 Mo1 O14 Mo2 -135(2) . . . .
O22 Mo1 O14 Mo2 -46(3) 2_386 . . .
O2 Mo1 O14 Mo2 -40(2) . . . .
O6 Mo2 O15 Mo3 120.2(15) . . . .
O20 Mo2 O15 Mo3 -135.1(15) . . . .
O5 Mo2 O15 Mo3 -51(2) . . . .
O2 Mo2 O15 Mo3 -33.8(13) . . . .
O16 Mo3 O15 Mo2 -125.5(14) . . . .
O2 Mo3 O15 Mo2 33.2(13) . . . .
O6 Mo2 O15A Mo3 171.7(8) . . . .
O20 Mo2 O15A Mo3 -83.9(8) . . . .
O5 Mo2 O15A Mo3 49(2) . . . .
O2 Mo2 O15A Mo3 11.6(7) . . . .
O10 Mo1 O17 Mo5 -154.0(7) . . . 2_386
O14 Mo1 O17 Mo5 87.7(8) . . . 2_386
O14A Mo1 O17 Mo5 111.7(8) . . . 2_386
O22 Mo1 O17 Mo5 -53.6(7) 2_386 . . 2_386
O13A Mo1 O17 Mo5 5(2) . . . 2_386
O13 Mo1 O17 Mo5 2.1(12) . . . 2_386
O2 Mo1 O17 Mo5 37.5(8) . . . 2_386
O7 Mo5 O18 Mo6 153.0(7) . . . .
O8A Mo5 O18 Mo6 -110.2(7) . . . .
O8 Mo5 O18 Mo6 -90.8(8) . . . .
O9 Mo5 O18 Mo6 -7.6(12) 2_386 . . .
O17 Mo5 O18 Mo6 54.1(7) 2_386 . . .
O9A Mo5 O18 Mo6 9.7(19) 2_386 . . .
O1 Mo5 O18 Mo6 -33.8(7) 2_386 . . .
O12 Mo6 O19 Mo4 -154.2(7) . . . .
O22 Mo6 O19 Mo4 100.6(7) . . . .
O18 Mo6 O19 Mo4 1.9(13) . . . .
O20 Mo6 O19 Mo4 -54.5(7) . . . .
O3 Mo6 O19 Mo4 33.1(8) . . . .
O4 Mo6 O19 Mo4 9.7(6) . . . .
O6 Mo2 O20 Mo6 -154.9(7) . . . .
O15 Mo2 O20 Mo6 90.6(8) . . . .
O15A Mo2 O20 Mo6 110.1(8) . . . .
O14 Mo2 O20 Mo6 5.8(12) . . . .
O5 Mo2 O20 Mo6 -55.2(7) . . . .
O14A Mo2 O20 Mo6 -10(2) . . . .
O2 Mo2 O20 Mo6 33.1(7) . . . .
O12 Mo6 O22 Mo1 152.4(7) . . . 2_386
O19 Mo6 O22 Mo1 -102.4(7) . . . 2_386
O18 Mo6 O22 Mo1 51.9(7) . . . 2_386
O20 Mo6 O22 Mo1 -6.3(12) . . . 2_386
O3 Mo6 O22 Mo1 -10.7(6) . . . 2_386
O4 Mo6 O22 Mo1 -35.9(7) . . . 2_386
O25 P2 O23 O25 180.002(1) 2_575 . . .
O26 P2 O23 O25 -57.3(6) . . . .
O26 P2 O23 O25 122.7(6) 2_575 . . .
O24 P2 O23 O25 -119.7(6) 2_575 . . .
O24 P2 O23 O25 60.3(6) . . . .
O25 P2 O23 O26 -122.7(6) . . . 2_575
O25 P2 O23 O26 57.3(6) 2_575 . . 2_575
O26 P2 O23 O26 179.999(1) . . . 2_575
O24 P2 O23 O26 117.6(6) 2_575 . . 2_575
O24 P2 O23 O26 -62.4(6) . . . 2_575
O25 P2 O23 Mo10 -4.4(5) . . . .
O25 P2 O23 Mo10 175.6(5) 2_575 . . .
O26 P2 O23 Mo10 -61.7(7) . . . .
O26 P2 O23 Mo10 118.3(7) 2_575 . . .
O24 P2 O23 Mo10 -124.1(7) 2_575 . . .
O24 P2 O23 Mo10 55.9(7) . . . .
O25 P2 O23 Mo9 116.1(7) . . . 2_575
O25 P2 O23 Mo9 -63.9(7) 2_575 . . 2_575
O26 P2 O23 Mo9 58.9(7) . . . 2_575
O26 P2 O23 Mo9 -121.1(7) 2_575 . . 2_575
O24 P2 O23 Mo9 -3.5(5) 2_575 . . 2_575
O24 P2 O23 Mo9 176.5(5) . . . 2_575
O25 P2 O23 Mo7 -127.1(7) . . . 2_575
O25 P2 O23 Mo7 52.9(7) 2_575 . . 2_575
O26 P2 O23 Mo7 175.7(5) . . . 2_575
O26 P2 O23 Mo7 -4.3(5) 2_575 . . 2_575
O24 P2 O23 Mo7 113.2(6) 2_575 . . 2_575
O24 P2 O23 Mo7 -66.8(6) . . . 2_575
O25 P2 O24 O25 179.999(2) 2_575 . . .
O26 P2 O24 O25 57.5(6) . . . .
O26 P2 O24 O25 -122.5(6) 2_575 . . .
O23 P2 O24 O25 120.4(6) 2_575 . . .
O23 P2 O24 O25 -59.6(6) . . . .
O25 P2 O24 O26 122.5(6) . . . 2_575
O25 P2 O24 O26 -57.5(6) 2_575 . . 2_575
O26 P2 O24 O26 179.999(1) . . . 2_575
O23 P2 O24 O26 -117.0(6) 2_575 . . 2_575
O23 P2 O24 O26 63.0(6) . . . 2_575
O25 P2 O24 Mo9 -124.0(7) . . . .
O25 P2 O24 Mo9 56.0(7) 2_575 . . .
O26 P2 O24 Mo9 -66.6(7) . . . .
O26 P2 O24 Mo9 113.4(7) 2_575 . . .
O23 P2 O24 Mo9 -3.6(5) 2_575 . . .
O23 P2 O24 Mo9 176.4(5) . . . .
O25 P2 O24 Mo12 -4.3(5) . . . .
O25 P2 O24 Mo12 175.7(5) 2_575 . . .
O26 P2 O24 Mo12 53.1(7) . . . .
O26 P2 O24 Mo12 -126.9(7) 2_575 . . .
O23 P2 O24 Mo12 116.1(7) 2_575 . . .
O23 P2 O24 Mo12 -63.9(7) . . . .
O25 P2 O24 Mo8 117.5(7) . . . .
O25 P2 O24 Mo8 -62.5(7) 2_575 . . .
O26 P2 O24 Mo8 175.0(5) . . . .
O26 P2 O24 Mo8 -5.0(5) 2_575 . . .
O23 P2 O24 Mo8 -122.1(7) 2_575 . . .
O23 P2 O24 Mo8 57.9(7) . . . .
O26 P2 O25 O26 180.002(1) 2_575 . . .
O23 P2 O25 O26 59.4(6) 2_575 . . .
O23 P2 O25 O26 -120.6(6) . . . .
O24 P2 O25 O26 -59.1(6) 2_575 . . .
O24 P2 O25 O26 120.9(6) . . . .
O26 P2 O25 O23 120.6(6) . . . .
O26 P2 O25 O23 -59.4(6) 2_575 . . .
O23 P2 O25 O23 180.002(1) 2_575 . . .
O24 P2 O25 O23 61.5(6) 2_575 . . .
O24 P2 O25 O23 -118.5(6) . . . .
O26 P2 O25 O24 -120.9(6) . . . .
O26 P2 O25 O24 59.1(6) 2_575 . . .
O23 P2 O25 O24 -61.5(6) 2_575 . . .
O23 P2 O25 O24 118.5(6) . . . .
O24 P2 O25 O24 179.999(1) 2_575 . . .
O26 P2 O25 Mo11 3.7(5) . . . .
O26 P2 O25 Mo11 -176.3(5) 2_575 . . .
O23 P2 O25 Mo11 63.1(7) 2_575 . . .
O23 P2 O25 Mo11 -116.9(7) . . . .
O24 P2 O25 Mo11 -55.4(7) 2_575 . . .
O24 P2 O25 Mo11 124.6(7) . . . .
O26 P2 O25 Mo10 124.9(7) . . . .
O26 P2 O25 Mo10 -55.1(7) 2_575 . . .
O23 P2 O25 Mo10 -175.7(5) 2_575 . . .
O23 P2 O25 Mo10 4.3(5) . . . .
O24 P2 O25 Mo10 65.8(7) 2_575 . . .
O24 P2 O25 Mo10 -114.2(7) . . . .
O26 P2 O25 Mo12 -116.7(7) . . . .
O26 P2 O25 Mo12 63.3(7) 2_575 . . .
O23 P2 O25 Mo12 -57.3(7) 2_575 . . .
O23 P2 O25 Mo12 122.7(7) . . . .
O24 P2 O25 Mo12 -175.8(5) 2_575 . . .
O24 P2 O25 Mo12 4.2(5) . . . .
O26 O23 O25 P2 42.5(4) 2_575 . . .
Mo10 O23 O25 P2 176.2(5) . . . .
Mo9 O23 O25 P2 -104.3(6) 2_575 . . .
Mo7 O23 O25 P2 101.3(8) 2_575 . . .
P2 O23 O25 O26 46.3(4) . . . .
O26 O23 O25 O26 88.8(6) 2_575 . . .
Mo10 O23 O25 O26 -137.6(5) . . . .
Mo9 O23 O25 O26 -58.0(8) 2_575 . . .
Mo7 O23 O25 O26 147.5(7) 2_575 . . .
P2 O23 O25 O24 -47.2(4) . . . .
O26 O23 O25 O24 -4.7(6) 2_575 . . .
Mo10 O23 O25 O24 129.0(5) . . . .
Mo9 O23 O25 O24 -151.5(6) 2_575 . . .
Mo7 O23 O25 O24 54.1(9) 2_575 . . .
P2 O23 O25 Mo11 111.2(7) . . . .
O26 O23 O25 Mo11 153.6(6) 2_575 . . .
Mo10 O23 O25 Mo11 -72.7(6) . . . .
Mo9 O23 O25 Mo11 6.9(11) 2_575 . . .
Mo7 O23 O25 Mo11 -147.6(5) 2_575 . . .
P2 O23 O25 Mo10 -176.2(5) . . . .
O26 O23 O25 Mo10 -133.7(5) 2_575 . . .
Mo9 O23 O25 Mo10 79.5(6) 2_575 . . .
Mo7 O23 O25 Mo10 -74.9(7) 2_575 . . .
P2 O23 O25 Mo12 -108.0(7) . . . .
O26 O23 O25 Mo12 -65.5(8) 2_575 . . .
Mo10 O23 O25 Mo12 68.2(6) . . . .
Mo9 O23 O25 Mo12 147.7(5) 2_575 . . .
Mo7 O23 O25 Mo12 -6.7(13) 2_575 . . .
O26 O24 O25 P2 -42.9(4) 2_575 . . .
Mo9 O24 O25 P2 101.1(8) . . . .
Mo12 O24 O25 P2 176.2(5) . . . .
Mo8 O24 O25 P2 -106.2(7) . . . .
P2 O24 O25 O26 -46.1(5) . . . .
O26 O24 O25 O26 -88.9(6) 2_575 . . .
Mo9 O24 O25 O26 55.0(9) . . . .
Mo12 O24 O25 O26 130.1(5) . . . .
Mo8 O24 O25 O26 -152.3(7) . . . .
P2 O24 O25 O23 47.6(4) . . . .
O26 O24 O25 O23 4.7(6) 2_575 . . .
Mo9 O24 O25 O23 148.7(7) . . . .
Mo12 O24 O25 O23 -136.2(5) . . . .
Mo8 O24 O25 O23 -58.7(8) . . . .
P2 O24 O25 Mo11 -108.4(8) . . . .
O26 O24 O25 Mo11 -151.2(7) 2_575 . . .
Mo9 O24 O25 Mo11 -7.3(13) . . . .
Mo12 O24 O25 Mo11 67.8(7) . . . .
Mo8 O24 O25 Mo11 145.4(6) . . . .
P2 O24 O25 Mo10 110.9(7) . . . .
O26 O24 O25 Mo10 68.0(7) 2_575 . . .
Mo9 O24 O25 Mo10 -148.0(5) . . . .
Mo12 O24 O25 Mo10 -72.9(6) . . . .
Mo8 O24 O25 Mo10 4.6(11) . . . .
P2 O24 O25 Mo12 -176.2(5) . . . .
O26 O24 O25 Mo12 140.9(5) 2_575 . . .
Mo9 O24 O25 Mo12 -75.1(7) . . . .
Mo8 O24 O25 Mo12 77.6(6) . . . .
O25 P2 O26 O25 179.998(2) 2_575 . . .
O23 P2 O26 O25 -122.1(6) 2_575 . . .
O23 P2 O26 O25 57.9(6) . . . .
O24 P2 O26 O25 121.2(6) 2_575 . . .
O24 P2 O26 O25 -58.8(6) . . . .
O25 P2 O26 O24 -121.2(6) . . . 2_575
O25 P2 O26 O24 58.8(6) 2_575 . . 2_575
O23 P2 O26 O24 116.7(6) 2_575 . . 2_575
O23 P2 O26 O24 -63.3(6) . . . 2_575
O24 P2 O26 O24 180.002(1) . . . 2_575
O25 P2 O26 O23 122.1(6) . . . 2_575
O25 P2 O26 O23 -57.9(6) 2_575 . . 2_575
O23 P2 O26 O23 179.998(1) . . . 2_575
O24 P2 O26 O23 -116.7(6) 2_575 . . 2_575
O24 P2 O26 O23 63.3(6) . . . 2_575
O25 P2 O26 Mo11 -3.8(6) . . . .
O25 P2 O26 Mo11 176.2(6) 2_575 . . .
O23 P2 O26 Mo11 -125.9(7) 2_575 . . .
O23 P2 O26 Mo11 54.1(7) . . . .
O24 P2 O26 Mo11 117.4(7) 2_575 . . .
O24 P2 O26 Mo11 -62.6(7) . . . .
O25 P2 O26 Mo7 117.8(7) . . . .
O25 P2 O26 Mo7 -62.2(7) 2_575 . . .
O23 P2 O26 Mo7 -4.3(5) 2_575 . . .
O23 P2 O26 Mo7 175.7(5) . . . .
O24 P2 O26 Mo7 -121.0(7) 2_575 . . .
O24 P2 O26 Mo7 59.0(7) . . . .
O25 P2 O26 Mo8 -126.1(7) . . . 2_575
O25 P2 O26 Mo8 53.9(7) 2_575 . . 2_575
O23 P2 O26 Mo8 111.8(7) 2_575 . . 2_575
O23 P2 O26 Mo8 -68.2(7) . . . 2_575
O24 P2 O26 Mo8 -4.9(5) 2_575 . . 2_575
O24 P2 O26 Mo8 175.1(5) . . . 2_575
O23 O25 O26 P2 -46.4(4) . . . .
O24 O25 O26 P2 45.8(4) . . . .
Mo11 O25 O26 P2 -176.7(5) . . . .
Mo10 O25 O26 P2 -107.9(8) . . . .
Mo12 O25 O26 P2 109.7(7) . . . .
P2 O25 O26 O24 44.6(4) . . . 2_575
O23 O25 O26 O24 -1.7(6) . . . 2_575
O24 O25 O26 O24 90.4(6) . . . 2_575
Mo11 O25 O26 O24 -132.1(5) . . . 2_575
Mo10 O25 O26 O24 -63.2(9) . . . 2_575
Mo12 O25 O26 O24 154.4(6) . . . 2_575
P2 O25 O26 O23 -43.8(4) . . . 2_575
O23 O25 O26 O23 -90.1(6) . . . 2_575
O24 O25 O26 O23 2.0(6) . . . 2_575
Mo11 O25 O26 O23 139.5(5) . . . 2_575
Mo10 O25 O26 O23 -151.6(7) . . . 2_575
Mo12 O25 O26 O23 66.0(8) . . . 2_575
P2 O25 O26 Mo11 176.7(5) . . . .
O23 O25 O26 Mo11 130.3(5) . . . .
O24 O25 O26 Mo11 -137.5(5) . . . .
Mo10 O25 O26 Mo11 68.8(7) . . . .
Mo12 O25 O26 Mo11 -73.5(6) . . . .
P2 O25 O26 Mo7 -106.0(7) . . . .
O23 O25 O26 Mo7 -152.4(6) . . . .
O24 O25 O26 Mo7 -60.2(8) . . . .
Mo11 O25 O26 Mo7 77.3(6) . . . .
Mo10 O25 O26 Mo7 146.1(5) . . . .
Mo12 O25 O26 Mo7 3.7(11) . . . .
P2 O25 O26 Mo8 102.9(8) . . . 2_575
O23 O25 O26 Mo8 56.5(9) . . . 2_575
O24 O25 O26 Mo8 148.7(7) . . . 2_575
Mo11 O25 O26 Mo8 -73.8(7) . . . 2_575
Mo10 O25 O26 Mo8 -4.9(13) . . . 2_575
Mo12 O25 O26 Mo8 -147.3(5) . . . 2_575
O38 Mo10 O27 Mo12 -154.3(7) . . . .
O42 Mo10 O27 Mo12 102.8(7) 2_575 . . .
O28 Mo10 O27 Mo12 -52.4(7) . . . .
O43 Mo10 O27 Mo12 12.9(13) 2_575 . . .
O23 Mo10 O27 Mo12 38.3(7) . . . .
O25 Mo10 O27 Mo12 9.2(6) . . . .
O40 Mo11 O28 Mo10 -153.4(6) . . . .
O29 Mo11 O28 Mo10 102.6(7) . . . .
O33 Mo11 O28 Mo10 -54.5(7) . . . .
O34 Mo11 O28 Mo10 9.2(12) . . . .
O26 Mo11 O28 Mo10 36.7(7) . . . .
O25 Mo11 O28 Mo10 8.6(6) . . . .
O40 Mo11 O29 Mo8 152.0(7) . . . 2_575
O28 Mo11 O29 Mo8 -103.4(7) . . . 2_575
O33 Mo11 O29 Mo8 -9.2(13) . . . 2_575
O34 Mo11 O29 Mo8 54.2(7) . . . 2_575
O26 Mo11 O29 Mo8 -8.7(6) . . . 2_575
O25 Mo11 O29 Mo8 -37.2(7) . . . 2_575
O31 Mo8 O32 Mo7 -152.7(7) . . . 2_575
O41 Mo8 O32 Mo7 103.3(7) . . . 2_575
O29 Mo8 O32 Mo7 -51.7(7) 2_575 . . 2_575
O35 Mo8 O32 Mo7 10.5(13) . . . 2_575
O24 Mo8 O32 Mo7 38.8(7) . . . 2_575
O26 Mo8 O32 Mo7 8.2(6) 2_575 . . 2_575
O44 Mo12 O33 Mo11 -153.3(7) . . . .
O37 Mo12 O33 Mo11 101.0(7) . . . .
O27 Mo12 O33 Mo11 -53.4(7) . . . .
O41 Mo12 O33 Mo11 11.1(12) . . . .
O24 Mo12 O33 Mo11 37.3(7) . . . .
O25 Mo12 O33 Mo11 8.9(6) . . . .
O39 Mo7 O34 Mo11 154.8(7) . . . .
O36A Mo7 O34 Mo11 -90.9(8) . . . .
O36 Mo7 O34 Mo11 -107.2(7) . . . .
O42 Mo7 O34 Mo11 -3.9(12) . . . .
O32 Mo7 O34 Mo11 55.6(7) 2_575 . . .
O23 Mo7 O34 Mo11 -34.7(7) 2_575 . . .
O26 Mo7 O34 Mo11 -6.6(6) . . . .
O30 Mo9 O35 Mo8 151.5(7) . . . .
O43 Mo9 O35 Mo8 -104.3(8) . . . .
O36A Mo9 O35 Mo8 -6.2(14) . . . .
O37 Mo9 O35 Mo8 53.1(8) . . . .
O36 Mo9 O35 Mo8 -24(2) . . . .
O24 Mo9 O35 Mo8 -7.8(6) . . . .
O23 Mo9 O35 Mo8 -39.2(8) 2_575 . . .
O39 Mo7 O36A Mo9 -125.5(15) . . . .
O34 Mo7 O36A Mo9 130.6(16) . . . .
O42 Mo7 O36A Mo9 -24.2(16) . . . .
O32 Mo7 O36A Mo9 49(2) 2_575 . . .
O23 Mo7 O36A Mo9 31.5(13) 2_575 . . .
O26 Mo7 O36A Mo9 66.9(15) . . . .
O44 Mo12 O37 Mo9 153.7(7) . . . .
O33 Mo12 O37 Mo9 -101.5(8) . . . .
O27 Mo12 O37 Mo9 -9.1(13) . . . .
O41 Mo12 O37 Mo9 53.6(8) . . . .
O24 Mo12 O37 Mo9 -7.7(7) . . . .
O25 Mo12 O37 Mo9 -37.1(8) . . . .
O31 Mo8 O41 Mo12 154.4(7) . . . .
O32 Mo8 O41 Mo12 -101.5(7) . . . .
O29 Mo8 O41 Mo12 -9.1(13) 2_575 . . .
O35 Mo8 O41 Mo12 53.6(7) . . . .
O24 Mo8 O41 Mo12 -7.7(6) . . . .
O26 Mo8 O41 Mo12 -36.0(7) 2_575 . . .
O30 Mo9 O43 Mo10 -154.7(7) . . . 2_575
O35 Mo9 O43 Mo10 100.1(7) . . . 2_575
O36A Mo9 O43 Mo10 -48.0(8) . . . 2_575
O37 Mo9 O43 Mo10 1.7(14) . . . 2_575
O36 Mo9 O43 Mo10 -66.3(7) . . . 2_575
O24 Mo9 O43 Mo10 33.9(7) . . . 2_575
O23 Mo9 O43 Mo10 4.5(6) 2_575 . . 2_575
OW8 OW5 OW6 OW9 -177(3) 1_365 . . 2_386
C1 N1 N2 N3 -0.5(8) . . . .
C1 N1 N2 Cu1 169.7(5) . . . .
N1 N2 N3 N4 1.2(8) . . . .
Cu1 N2 N3 N4 -169.4(5) . . . .
N1 N2 N3 Cu2 -169.9(5) . . . .
Cu1 N2 N3 Cu2 19.4(8) . . . .
N2 N3 N4 C1 -1.5(8) . . . .
Cu2 N3 N4 C1 169.1(5) . . . .
C7 N6 N7 N8 1.1(8) . . . .
C7 N6 N7 Cu1 -151.6(6) . . . .
N6 N7 N8 N9 -0.6(8) . . . .
Cu1 N7 N8 N9 155.0(5) . . . .
N6 N7 N8 Cu3 165.6(5) . . . .
Cu1 N7 N8 Cu3 -38.9(7) . . . .
N7 N8 N9 C7 -0.2(8) . . . .
Cu3 N8 N9 C7 -165.2(5) . . . .
C13 N11 N12 N13 -0.7(8) . . . .
C13 N11 N12 Cu3 175.5(5) . . . .
N11 N12 N13 N14 1.5(8) . . . .
Cu3 N12 N13 N14 -175.2(5) . . . .
N11 N12 N13 Cu2 -171.5(5) . . . .
Cu3 N12 N13 Cu2 11.8(7) . . . .
N12 N13 N14 C13 -1.5(8) . . . .
Cu2 N13 N14 C13 169.9(6) . . . .
C19 N16 N17 N18 -0.1(8) . . . .
Cu3 N16 N17 N18 -169.0(5) . . . .
C19 N16 N17 Cu2 176.4(4) . . . .
Cu3 N16 N17 Cu2 7.4(5) . . . .
N16 N17 N18 N19 0.7(8) . . . .
Cu2 N17 N18 N19 -174.9(5) . . . .
N17 N18 N19 C19 -1.0(8) . . . .
N3 N4 C1 N1 1.2(9) . . . .
N3 N4 C1 C2 -172.5(7) . . . .
N2 N1 C1 N4 -0.5(9) . . . .
N2 N1 C1 C2 173.5(7) . . . .
N4 C1 C2 C3 -19.0(12) . . . .
N1 C1 C2 C3 167.9(7) . . . .
N4 C1 C2 C5 155.7(8) . . . .
N1 C1 C2 C5 -17.4(11) . . . .
C5 C2 C3 C4 -0.9(11) . . . .
C1 C2 C3 C4 173.7(7) . . . .
C6 N5 C4 C3 1.2(11) . . . .
Cu3 N5 C4 C3 -173.4(6) 1_655 . . .
C2 C3 C4 N5 -0.8(12) . . . .
C3 C2 C5 C6 2.1(11) . . . .
C1 C2 C5 C6 -172.8(7) . . . .
C4 N5 C6 C5 0.1(11) . . . .
Cu3 N5 C6 C5 175.2(6) 1_655 . . .
C2 C5 C6 N5 -1.8(12) . . . .
N7 N6 C7 N9 -1.3(9) . . . .
N7 N6 C7 C8 -180.0(7) . . . .
N8 N9 C7 N6 0.9(9) . . . .
N8 N9 C7 C8 179.6(7) . . . .
N6 C7 C8 C11 -165.5(9) . . . .
N9 C7 C8 C11 16.0(13) . . . .
N6 C7 C8 C9 16.0(12) . . . .
N9 C7 C8 C9 -162.5(8) . . . .
C11 C8 C9 C10 -1.5(14) . . . .
C7 C8 C9 C10 177.1(8) . . . .
C12 N10 C10 C9 0.4(14) . . . .
Cu2 N10 C10 C9 -172.9(8) 1_545 . . .
C8 C9 C10 N10 1.0(15) . . . .
C9 C8 C11 C12 0.8(15) . . . .
C7 C8 C11 C12 -177.8(9) . . . .
C10 N10 C12 C11 -1.1(14) . . . .
Cu2 N10 C12 C11 171.7(8) 1_545 . . .
C8 C11 C12 N10 0.6(16) . . . .
N13 N14 C13 N11 1.1(9) . . . .
N13 N14 C13 C14 -175.6(7) . . . .
N12 N11 C13 N14 -0.3(9) . . . .
N12 N11 C13 C14 176.6(7) . . . .
N14 C13 C14 C17 -31.1(12) . . . .
N11 C13 C14 C17 152.4(8) . . . .
N14 C13 C14 C15 146.1(8) . . . .
N11 C13 C14 C15 -30.3(11) . . . .
C17 C14 C15 C16 2.8(11) . . . .
C13 C14 C15 C16 -174.6(7) . . . .
C18 N15 C16 C15 -0.8(11) . . . .
Cu1 N15 C16 C15 176.0(6) 1_465 . . .
C14 C15 C16 N15 -1.8(12) . . . .
C15 C14 C17 C18 -1.4(12) . . . .
C13 C14 C17 C18 175.8(7) . . . .
C16 N15 C18 C17 2.3(11) . . . .
Cu1 N15 C18 C17 -174.5(6) 1_465 . . .
C14 C17 C18 N15 -1.2(13) . . . .
N17 N16 C19 N19 -0.6(8) . . . .
Cu3 N16 C19 N19 162.8(6) . . . .
N17 N16 C19 C20 -176.2(6) . . . .
Cu3 N16 C19 C20 -12.8(12) . . . .
N18 N19 C19 N16 1.0(8) . . . .
N18 N19 C19 C20 176.5(7) . . . .
N16 C19 C20 C21 -27.1(11) . . . .
N19 C19 C20 C21 158.0(8) . . . .
N16 C19 C20 C23 152.9(8) . . . .
N19 C19 C20 C23 -22.0(12) . . . .
C23 C20 C21 C22 -2.5(13) . . . .
C19 C20 C21 C22 177.5(8) . . . .
C24 N20 C22 C21 2.5(16) . . . .
C20 C21 C22 N20 0.0(15) . . . .
C21 C20 C23 C24 2.6(13) . . . .
C19 C20 C23 C24 -177.4(8) . . . .
C22 N20 C24 C23 -2.4(16) . . . .
C20 C23 C24 N20 -0.2(15) . . . .
